data_1575977
loop_
_publ_author_name
'Shephard, Angus C. G.'
'Pedussaut, Lucie'
'De Marchi, Linda'
'Demonti, Luca'
'Rajeshkumar, Thayalan'
'Casaretto, Nicolas'
'Maron, Laurent'
'Danoun, Gr&#xe9;gory'
'Simler, Thomas'
'Nocton, Gr&#xe9;gory'

_publ_section_title
;
 Room temperature dinitrogen cleavage and hydrogenation with
 organometallic complexes of uranium.
;
_journal_issue 45
_journal_name_full 'Chemical science'
_journal_page_first 21334
_journal_page_last 21345
_journal_paper_doi 10.1039/d5sc07194a
_journal_volume 16
_journal_year 2025
_chemical_formula_moiety 'C68 H117 I N2 U3, 3(C7 H8)'
_chemical_formula_sum 'C89 H141 I N2 U3'
_chemical_formula_weight 2080.02
_space_group_crystal_system triclinic
_space_group_IT_number 2
_space_group_name_Hall '-P 1'
_space_group_name_H-M_alt 'P -1'
_atom_sites_solution_hydrogens geom
_atom_sites_solution_primary dual
_audit_creation_date 2025-06-02
_audit_creation_method
;
Olex2 1.5
(compiled 2025.04.05 svn.rf049d14d for OlexSys, GUI svn.r7224)
;
_audit_update_record
;
2025-06-13 deposited with the CCDC.	2025-10-14 downloaded from the CCDC.
;
_cell_angle_alpha 78.484(2)
_cell_angle_beta 83.187(2)
_cell_angle_gamma 65.206(2)
_cell_formula_units_Z 2
_cell_length_a 14.2226(4)
_cell_length_b 14.7263(3)
_cell_length_c 22.8579(6)
_cell_measurement_reflns_used 56235
_cell_measurement_temperature 150
_cell_measurement_theta_max 29.06
_cell_measurement_theta_min 2.18
_cell_volume 4255.4(2)
_computing_cell_refinement
;
X-Area Recipe 2.0.2 (STOE, 2024)
;
_computing_data_collection
;
X-Area Pilatus3_SV 1.31.194.0 (STOE, 2023)
;
_computing_data_reduction
;
X-Area Integrate 2.5.18.0 (STOE, 2024)
X-Area X-Red 2.3.1.0 (STOE, 2023)
;
_computing_molecular_graphics 'Olex2 1.5 (Dolomanov et al., 2009)'
_computing_publication_material 'Olex2 1.5 (Dolomanov et al., 2009)'
_computing_structure_refinement 'SHELXL 2019/3 (Sheldrick, 2015)'
_computing_structure_solution 'SHELXT 2018/2 (Sheldrick, 2018)'
_diffrn_ambient_temperature 150.15
_diffrn_detector_area_resol_mean 13.33
_diffrn_measured_fraction_theta_full 0.998
_diffrn_measured_fraction_theta_max 0.991
_diffrn_measurement_details
;
 1036 frames, detector distance = 60 mm
;
_diffrn_measurement_device 'Eulerian 4-circle diffractometer'
_diffrn_measurement_device_type 'STOE STADIVARI'
_diffrn_measurement_method 'rotation method, \w scans'
_diffrn_radiation_type MoK\a
_diffrn_radiation_wavelength 0.71073
_diffrn_reflns_av_R_equivalents 0.0425
_diffrn_reflns_av_unetI/netI 0.0593
_diffrn_reflns_Laue_measured_fraction_full 0.998
_diffrn_reflns_Laue_measured_fraction_max 0.991
_diffrn_reflns_limit_h_max 17
_diffrn_reflns_limit_h_min -18
_diffrn_reflns_limit_k_max 18
_diffrn_reflns_limit_k_min -19
_diffrn_reflns_limit_l_max 29
_diffrn_reflns_limit_l_min -29
_diffrn_reflns_number 69853
_diffrn_reflns_point_group_measured_fraction_full 0.998
_diffrn_reflns_point_group_measured_fraction_max 0.991
_diffrn_reflns_theta_full 25.242
_diffrn_reflns_theta_max 27.484
_diffrn_reflns_theta_min 2.183
_exptl_absorpt_coefficient_mu 6.100
_exptl_absorpt_correction_T_max 0.6563
_exptl_absorpt_correction_T_min 0.5674
_exptl_absorpt_correction_type multi-scan
_exptl_absorpt_process_details
;
STOE LANA, absorption correction by scaling of reflection intensities.
J. Koziskova, F. Hahn, J. Richter, J. Kozisek, "Comparison of different
absorption corrections on the model structure of tetrakis(\m~2~-acetato)-
diaqua-di-copper(II)", Acta Chimica Slovaca, vol. 9, no. 2, 2016, pp. 136 - 140.
;
_exptl_crystal_colour 'dark brown'
_exptl_crystal_colour_modifier dark
_exptl_crystal_colour_primary brown
_exptl_crystal_density_diffrn 1.623
_exptl_crystal_density_method 'not measured'
_exptl_crystal_description block
_exptl_crystal_F_000 2036
_exptl_crystal_size_max 0.187
_exptl_crystal_size_mid 0.163
_exptl_crystal_size_min 0.139
_refine_diff_density_max 1.133
_refine_diff_density_min -0.834
_refine_diff_density_rms 0.148
_refine_ls_extinction_method none
_refine_ls_goodness_of_fit_ref 0.981
_refine_ls_hydrogen_treatment constr
_refine_ls_matrix_type full
_refine_ls_number_parameters 929
_refine_ls_number_reflns 19358
_refine_ls_number_restraints 382
_refine_ls_restrained_S_all 0.973
_refine_ls_R_factor_all 0.0567
_refine_ls_R_factor_gt 0.0324
_refine_ls_shift/su_max 0.001
_refine_ls_shift/su_mean 0.000
_refine_ls_structure_factor_coef Fsqd
_refine_ls_weighting_details 'w=1/[\s^2^(Fo^2^)+(0.0366P)^2^] where P=(Fo^2^+2Fc^2^)/3'
_refine_ls_weighting_scheme calc
_refine_ls_wR_factor_gt 0.0667
_refine_ls_wR_factor_ref 0.0716
_reflns_Friedel_coverage 0.000
_reflns_number_gt 14355
_reflns_number_total 19358
_reflns_threshold_expression 'I > 2\s(I)'
_cod_data_source_file d5sc07194a3.cif
_cod_data_source_block 5
_cod_depositor_comments 'Adding full bibliography for 1575976--1575980.cif.'
_cod_database_code 1575977
_shelx_shelxl_version_number 2019/3
_shelx_space_group_comment
;
The symmetry employed for this shelxl refinement is uniquely defined
by the following loop, which should always be used as a source of
symmetry information in preference to the above space-group names.
They are only intended as comments.
;
_shelx_estimated_absorpt_t_max 0.484
_shelx_estimated_absorpt_t_min 0.395
_olex2_refinement_description
;
1. Fixed Uiso
 At 1.2 times of:
  All C(H) groups, All N(H) groups
 At 1.5 times of:
  All C(H,H,H) groups
2. Restrained distances
 C88-C87 \\sim C87-C86 \\sim C86-C85 \\sim C85-C84 \\sim C84-C81 \\sim C81-C88
 with sigma of 0.02
 C88-C84 \\sim C88-C86 \\sim C81-C85 \\sim C87-C81 \\sim C86-C84 \\sim C87-C85
 with sigma of 0.04
 C76-C77 \\sim C77-C78 \\sim C78-C89 \\sim C89-C80 \\sim C80-C83 \\sim C83-C76
 with sigma of 0.02
 C90-C81 \\sim C90-C87
 with sigma of 0.04
 C76-C80 \\sim C76-C78 \\sim C83-C89 \\sim C77-C83 \\sim C78-C80 \\sim C77-C89
 with sigma of 0.04
 C82-C83 \\sim C82-C77
 with sigma of 0.04
3. Restrained planarity
 C90, C81, C84, C85, C86, C87, C88
 with sigma of 0.1
 C82, C76, C77, C78, C80, C83, C89
 with sigma of 0.1
4. Uiso/Uaniso restraints and constraints
C90 \\sim C81 \\sim C84 \\sim C85 \\sim C86 \\sim C87 \\sim C88: within 2A with
sigma of 0.004 and sigma for terminal atoms of 0.008 within 2A
C82 \\sim C76 \\sim C77 \\sim C78 \\sim C80 \\sim C83 \\sim C89: within 2A with
sigma of 0.004 and sigma for terminal atoms of 0.008 within 2A
C82 \\sim C76 \\sim C77 \\sim C78 \\sim C80 \\sim C83 \\sim C89 \\sim C90 \\sim
C81 \\sim C84 \\sim C85 \\sim C86 \\sim C87 \\sim C88: within 2A with sigma of
0.004 and sigma for terminal atoms of 0.008 within 2A
5. Rigid body (RIGU) restrains
 C90, C81, C84, C85, C86, C87, C88
 with sigma for 1-2 distances of 0.004 and sigma for 1-3 distances of 0.004
 C82, C76, C77, C78, C80, C83, C89
 with sigma for 1-2 distances of 0.004 and sigma for 1-3 distances of 0.004
6. Others
 Sof(C90)=Sof(H90A)=Sof(H90B)=Sof(H90C)=Sof(C81)=Sof(H81)=Sof(C84)=Sof(H84)=
 Sof(C85)=Sof(H85)=Sof(C86)=Sof(H86)=Sof(C87)=Sof(H87)=Sof(C88)=1-FVAR(1)
 Sof(C82)=Sof(H82A)=Sof(H82B)=Sof(H82C)=Sof(C76)=Sof(C77)=Sof(H77)=Sof(C78)=
 Sof(H78)=Sof(C80)=Sof(H80)=Sof(C83)=Sof(H83)=Sof(C89)=Sof(H89)=FVAR(1)
7.a Free rotating group:
 C82(C76,C77,C78,C80,C83,C89), C90(C81,C84,C85,C86,C87,C88)
7.b Aromatic/amide H refined with riding coordinates:
 N1(H1), C2(H2), C5(H5), C19(H19), C22(H22), C36(H36), C39(H39), C53(H53),
 C56(H56), C02B(H02B), C02C(H02C), C02D(H02D), C02H(H02H), C028(H028), C70(H70),
  C71(H71), C72(H72), C73(H73), C74(H74), C77(H77), C78(H78), C80(H80),
 C83(H83), C89(H89), C81(H81), C84(H84), C85(H85), C86(H86), C87(H87)
7.c Idealised Me refined with riding coordinates:
 C43(H43A,H43B,H43C)
7.d Idealised Me refined as rotating group:
 C7(H7A,H7B,H7C), C8(H8A,H8B,H8C), C9(H9A,H9B,H9C), C11(H11A,H11B,H11C),
 C12(H12A,H12B,H12C), C13(H13A,H13B,H13C), C15(H15A,H15B,H15C), C16(H16A,H16B,
 H16C), C17(H17A,H17B,H17C), C24(H24A,H24B,H24C), C25(H25A,H25B,H25C), C26(H26A,
 H26B,H26C), C28(H28A,H28B,H28C), C29(H29A,H29B,H29C), C30(H30A,H30B,H30C),
 C32(H32A,H32B,H32C), C33(H33A,H33B,H33C), C34(H34A,H34B,H34C), C41(H41A,H41B,
 H41C), C42(H42A,H42B,H42C), C45(H45A,H45B,H45C), C46(H46A,H46B,H46C), C47(H47A,
 H47B,H47C), C49(H49A,H49B,H49C), C50(H50A,H50B,H50C), C51(H51A,H51B,H51C),
 C58(H58A,H58B,H58C), C59(H59A,H59B,H59C), C60(H60A,H60B,H60C), C62(H62A,H62B,
 H62C), C63(H63A,H63B,H63C), C64(H64A,H64B,H64C), C66(H66A,H66B,H66C), C67(H67A,
 H67B,H67C), C68(H68A,H68B,H68C), C02J(H02A,H02E,H02F), C75(H75A,H75B,H75C),
 C82(H82A,H82B,H82C), C90(H90A,H90B,H90C)
;
_olex2_submission_special_instructions 'No special instructions were received'

loop_
_space_group_symop_operation_xyz
'x, y, z'
'-x, -y, -z'

loop_
_atom_site_label
_atom_site_type_symbol
_atom_site_fract_x
_atom_site_fract_y
_atom_site_fract_z
_atom_site_U_iso_or_equiv
_atom_site_adp_type
_atom_site_occupancy
_atom_site_site_symmetry_order
_atom_site_calc_flag
_atom_site_refinement_flags_posn
_atom_site_refinement_flags_adp
_atom_site_refinement_flags_occupancy
_atom_site_disorder_assembly
_atom_site_disorder_group
U1 U 0.39694(2) 0.16504(2) 0.24594(2) 0.01699(5) Uani 1 1 d . . . . .
U2 U 0.19479(2) 0.20086(2) 0.33365(2) 0.01767(5) Uani 1 1 d . . . . .
U3 U 0.24226(2) 0.45471(2) 0.25677(2) 0.01548(5) Uani 1 1 d . . . . .
I1 I 0.48683(2) 0.32712(2) 0.24474(2) 0.02222(8) Uani 1 1 d . . . . .
N1 N 0.3606(3) 0.1189(3) 0.33912(17) 0.0204(9) Uani 1 1 d . . . . .
H1 H 0.400109 0.080052 0.368967 0.025 Uiso 1 1 calc R U . . .
N2 N 0.2537(3) 0.2907(3) 0.26731(16) 0.0169(8) Uani 1 1 d . . . . .
C1 C 0.5939(4) -0.0001(3) 0.2567(2) 0.0216(11) Uani 1 1 d . . . . .
C2 C 0.5962(4) 0.0617(3) 0.2012(2) 0.0185(10) Uani 1 1 d . . . . .
H2 H 0.636661 0.100607 0.192341 0.022 Uiso 1 1 calc R U . . .
C3 C 0.5302(3) 0.0585(3) 0.1604(2) 0.0178(10) Uani 1 1 d . . . . .
C4 C 0.4813(3) -0.0068(3) 0.1927(2) 0.0179(10) Uani 1 1 d . . . . .
C5 C 0.5229(3) -0.0404(3) 0.2507(2) 0.0190(10) Uani 1 1 d . . . . .
H5 H 0.504607 -0.084566 0.281496 0.023 Uiso 1 1 calc R U . . .
C6 C 0.6649(4) -0.0277(4) 0.3078(2) 0.0255(11) Uani 1 1 d . . . . .
C7 C 0.7762(4) -0.0868(4) 0.2849(3) 0.0403(15) Uani 1 1 d . . . . .
H7A H 0.795047 -0.043692 0.251410 0.060 Uiso 1 1 calc R U . . .
H7B H 0.780426 -0.147636 0.271536 0.060 Uiso 1 1 calc R U . . .
H7C H 0.824048 -0.106582 0.317216 0.060 Uiso 1 1 calc R U . . .
C8 C 0.6391(5) -0.0954(4) 0.3605(3) 0.0425(15) Uani 1 1 d . . . . .
H8A H 0.689844 -0.116236 0.391380 0.064 Uiso 1 1 calc R U . . .
H8B H 0.641315 -0.155654 0.347337 0.064 Uiso 1 1 calc R U . . .
H8C H 0.569556 -0.058043 0.376972 0.064 Uiso 1 1 calc R U . . .
C9 C 0.6602(4) 0.0669(4) 0.3287(2) 0.0313(13) Uani 1 1 d . . . . .
H9A H 0.712017 0.046505 0.358803 0.047 Uiso 1 1 calc R U . . .
H9B H 0.590958 0.102564 0.346101 0.047 Uiso 1 1 calc R U . . .
H9C H 0.674511 0.111898 0.294520 0.047 Uiso 1 1 calc R U . . .
C10 C 0.5159(4) 0.1230(4) 0.0979(2) 0.0218(11) Uani 1 1 d . . . . .
C11 C 0.5943(4) 0.1714(4) 0.0841(2) 0.0317(13) Uani 1 1 d . . . . .
H11A H 0.581961 0.218053 0.112091 0.048 Uiso 1 1 calc R U . . .
H11B H 0.586434 0.208792 0.043144 0.048 Uiso 1 1 calc R U . . .
H11C H 0.664748 0.118191 0.088263 0.048 Uiso 1 1 calc R U . . .
C12 C 0.4083(4) 0.2115(4) 0.0949(2) 0.0313(13) Uani 1 1 d . . . . .
H12A H 0.354651 0.184784 0.101816 0.047 Uiso 1 1 calc R U . . .
H12B H 0.400794 0.254000 0.055353 0.047 Uiso 1 1 calc R U . . .
H12C H 0.400746 0.252324 0.125577 0.047 Uiso 1 1 calc R U . . .
C13 C 0.5311(4) 0.0621(4) 0.0479(2) 0.0302(13) Uani 1 1 d . . . . .
H13A H 0.597620 0.002935 0.051985 0.045 Uiso 1 1 calc R U . . .
H13B H 0.530614 0.104996 0.009074 0.045 Uiso 1 1 calc R U . . .
H13C H 0.474766 0.039501 0.050626 0.045 Uiso 1 1 calc R U . . .
C14 C 0.4155(4) -0.0553(4) 0.1724(2) 0.0249(12) Uani 1 1 d . . . . .
C15 C 0.3223(4) 0.0182(4) 0.1354(2) 0.0305(13) Uani 1 1 d . . . . .
H15A H 0.276963 0.071543 0.158092 0.046 Uiso 1 1 calc R U . . .
H15B H 0.283797 -0.018779 0.126444 0.046 Uiso 1 1 calc R U . . .
H15C H 0.346531 0.048882 0.097995 0.046 Uiso 1 1 calc R U . . .
C16 C 0.3716(4) -0.1055(4) 0.2287(2) 0.0288(12) Uani 1 1 d . . . . .
H16A H 0.429004 -0.159805 0.251280 0.043 Uiso 1 1 calc R U . . .
H16B H 0.327320 -0.133935 0.216436 0.043 Uiso 1 1 calc R U . . .
H16C H 0.330767 -0.054465 0.253850 0.043 Uiso 1 1 calc R U . . .
C17 C 0.4863(4) -0.1400(4) 0.1380(2) 0.0326(13) Uani 1 1 d . . . . .
H17A H 0.510735 -0.110477 0.100248 0.049 Uiso 1 1 calc R U . . .
H17B H 0.447684 -0.177357 0.129753 0.049 Uiso 1 1 calc R U . . .
H17C H 0.545868 -0.186376 0.162013 0.049 Uiso 1 1 calc R U . . .
C18 C 0.0711(4) 0.0968(4) 0.3454(2) 0.0226(11) Uani 1 1 d . . . . .
C19 C 0.0321(4) 0.1549(4) 0.3913(2) 0.0222(11) Uani 1 1 d . . . . .
H19 H -0.032736 0.211688 0.391151 0.027 Uiso 1 1 calc R U . . .
C20 C 0.1027(4) 0.1170(4) 0.4378(2) 0.0227(11) Uani 1 1 d . . . . .
C21 C 0.1896(4) 0.0336(4) 0.4195(2) 0.0220(11) Uani 1 1 d . . . . .
C22 C 0.1682(4) 0.0228(3) 0.3628(2) 0.0220(11) Uani 1 1 d . . . . .
H22 H 0.213263 -0.027312 0.340086 0.026 Uiso 1 1 calc R U . . .
C23 C 0.0148(4) 0.1117(4) 0.2890(2) 0.0261(12) Uani 1 1 d . . . . .
C24 C 0.0782(4) 0.0344(4) 0.2488(3) 0.0380(14) Uani 1 1 d . . . . .
H24A H 0.143756 0.041044 0.236491 0.057 Uiso 1 1 calc R U . . .
H24B H 0.039248 0.046595 0.213416 0.057 Uiso 1 1 calc R U . . .
H24C H 0.092597 -0.034121 0.270702 0.057 Uiso 1 1 calc R U . . .
C25 C -0.0102(4) 0.2179(4) 0.2532(2) 0.0269(12) Uani 1 1 d . . . . .
H25A H -0.052103 0.268693 0.278293 0.040 Uiso 1 1 calc R U . . .
H25B H -0.048969 0.227237 0.218169 0.040 Uiso 1 1 calc R U . . .
H25C H 0.054441 0.225906 0.240082 0.040 Uiso 1 1 calc R U . . .
C26 C -0.0884(4) 0.0994(4) 0.3080(2) 0.0367(14) Uani 1 1 d . . . . .
H26A H -0.073301 0.030961 0.330315 0.055 Uiso 1 1 calc R U . . .
H26B H -0.126150 0.109914 0.272340 0.055 Uiso 1 1 calc R U . . .
H26C H -0.130965 0.149543 0.333383 0.055 Uiso 1 1 calc R U . . .
C27 C 0.0736(4) 0.1631(4) 0.4968(2) 0.0248(12) Uani 1 1 d . . . . .
C28 C -0.0377(4) 0.2457(4) 0.4950(2) 0.0325(13) Uani 1 1 d . . . . .
H28A H -0.042536 0.300527 0.461534 0.049 Uiso 1 1 calc R U . . .
H28B H -0.055515 0.272845 0.532521 0.049 Uiso 1 1 calc R U . . .
H28C H -0.085916 0.216355 0.489759 0.049 Uiso 1 1 calc R U . . .
C29 C 0.1435(4) 0.2144(4) 0.5058(2) 0.0292(12) Uani 1 1 d . . . . .
H29A H 0.216291 0.167816 0.501177 0.044 Uiso 1 1 calc R U . . .
H29B H 0.130189 0.232191 0.545930 0.044 Uiso 1 1 calc R U . . .
H29C H 0.128849 0.276075 0.475947 0.044 Uiso 1 1 calc R U . . .
C30 C 0.0755(4) 0.0826(4) 0.5516(2) 0.0337(13) Uani 1 1 d . . . . .
H30A H 0.029333 0.051275 0.545801 0.051 Uiso 1 1 calc R U . . .
H30B H 0.051979 0.114802 0.587353 0.051 Uiso 1 1 calc R U . . .
H30C H 0.146260 0.030469 0.556647 0.051 Uiso 1 1 calc R U . . .
C31 C 0.2833(4) -0.0528(4) 0.4526(2) 0.0244(11) Uani 1 1 d . . . . .
C32 C 0.3657(4) -0.1137(4) 0.4083(2) 0.0287(12) Uani 1 1 d . . . . .
H32A H 0.335892 -0.147314 0.387754 0.043 Uiso 1 1 calc R U . . .
H32B H 0.425787 -0.164891 0.430233 0.043 Uiso 1 1 calc R U . . .
H32C H 0.387669 -0.067466 0.378772 0.043 Uiso 1 1 calc R U . . .
C33 C 0.2462(4) -0.1302(4) 0.4933(2) 0.0355(14) Uani 1 1 d . . . . .
H33A H 0.199843 -0.098191 0.525460 0.053 Uiso 1 1 calc R U . . .
H33B H 0.306282 -0.189121 0.510525 0.053 Uiso 1 1 calc R U . . .
H33C H 0.208960 -0.152174 0.469563 0.053 Uiso 1 1 calc R U . . .
C34 C 0.3404(4) -0.0176(4) 0.4906(2) 0.0304(13) Uani 1 1 d . . . . .
H34A H 0.356588 0.037299 0.466451 0.046 Uiso 1 1 calc R U . . .
H34B H 0.404750 -0.074666 0.504335 0.046 Uiso 1 1 calc R U . . .
H34C H 0.295957 0.006885 0.525285 0.046 Uiso 1 1 calc R U . . .
C35 C 0.1387(4) 0.4951(3) 0.1510(2) 0.0180(10) Uani 1 1 d . . . . .
C36 C 0.2426(4) 0.4767(4) 0.1310(2) 0.0208(11) Uani 1 1 d . . . . .
H36 H 0.290949 0.416520 0.117382 0.025 Uiso 1 1 calc R U . . .
C37 C 0.2636(4) 0.5629(3) 0.1344(2) 0.0183(10) Uani 1 1 d . . . . .
C38 C 0.1707(4) 0.6355(3) 0.1582(2) 0.0205(11) Uani 1 1 d . . . . .
C39 C 0.0979(4) 0.5899(3) 0.1695(2) 0.0174(10) Uani 1 1 d . . . . .
H39 H 0.030615 0.619877 0.187341 0.021 Uiso 1 1 calc R U . . .
C40 C 0.0741(4) 0.4438(4) 0.1340(2) 0.0249(11) Uani 1 1 d . . . . .
C41 C 0.0347(4) 0.4986(4) 0.0720(2) 0.0303(13) Uani 1 1 d . . . . .
H41A H 0.093503 0.487085 0.043078 0.045 Uiso 1 1 calc R U . . .
H41B H -0.002630 0.571482 0.072624 0.045 Uiso 1 1 calc R U . . .
H41C H -0.012214 0.472441 0.060451 0.045 Uiso 1 1 calc R U . . .
C42 C -0.0192(4) 0.4561(4) 0.1766(2) 0.0281(12) Uani 1 1 d . . . . .
H42A H -0.063732 0.430529 0.161707 0.042 Uiso 1 1 calc R U . . .
H42B H -0.058418 0.527978 0.179475 0.042 Uiso 1 1 calc R U . . .
H42C H 0.004216 0.417568 0.216254 0.042 Uiso 1 1 calc R U . . .
C43 C 0.1379(4) 0.3322(4) 0.1308(2) 0.0285(12) Uani 1 1 d . . . . .
H43A H 0.211392 0.319598 0.124650 0.043 Uiso 1 1 calc R U . . .
H43B H 0.115620 0.314249 0.097384 0.043 Uiso 1 1 calc R U . . .
H43C H 0.127685 0.290816 0.168188 0.043 Uiso 1 1 calc R U . . .
C44 C 0.3645(4) 0.5704(4) 0.1037(2) 0.0225(11) Uani 1 1 d . . . . .
C45 C 0.4366(4) 0.4701(4) 0.0818(2) 0.0276(12) Uani 1 1 d . . . . .
H45A H 0.501679 0.474357 0.065273 0.041 Uiso 1 1 calc R U . . .
H45B H 0.402673 0.458512 0.050903 0.041 Uiso 1 1 calc R U . . .
H45C H 0.451160 0.413837 0.115489 0.041 Uiso 1 1 calc R U . . .
C46 C 0.4283(4) 0.5911(4) 0.1449(2) 0.0285(12) Uani 1 1 d . . . . .
H46A H 0.488816 0.597648 0.122318 0.043 Uiso 1 1 calc R U . . .
H46B H 0.451399 0.534669 0.178336 0.043 Uiso 1 1 calc R U . . .
H46C H 0.385512 0.654077 0.160215 0.043 Uiso 1 1 calc R U . . .
C47 C 0.3382(4) 0.6518(4) 0.0473(2) 0.0309(13) Uani 1 1 d . . . . .
H47A H 0.306894 0.719313 0.058783 0.046 Uiso 1 1 calc R U . . .
H47B H 0.289245 0.643755 0.024146 0.046 Uiso 1 1 calc R U . . .
H47C H 0.401731 0.644341 0.022902 0.046 Uiso 1 1 calc R U . . .
C48 C 0.1273(4) 0.7512(3) 0.1546(2) 0.0217(11) Uani 1 1 d . . . . .
C49 C 0.2049(4) 0.7948(4) 0.1632(2) 0.0293(12) Uani 1 1 d . . . . .
H49A H 0.238239 0.761708 0.201411 0.044 Uiso 1 1 calc R U . . .
H49B H 0.168239 0.867917 0.163011 0.044 Uiso 1 1 calc R U . . .
H49C H 0.257762 0.782435 0.130546 0.044 Uiso 1 1 calc R U . . .
C50 C 0.0377(4) 0.7878(4) 0.2009(2) 0.0266(12) Uani 1 1 d . . . . .
H50A H -0.021372 0.777031 0.190614 0.040 Uiso 1 1 calc R U . . .
H50B H 0.017060 0.860189 0.200919 0.040 Uiso 1 1 calc R U . . .
H50C H 0.060422 0.749499 0.240656 0.040 Uiso 1 1 calc R U . . .
C51 C 0.0803(4) 0.7994(4) 0.0929(2) 0.0320(13) Uani 1 1 d . . . . .
H51A H 0.135409 0.782042 0.061654 0.048 Uiso 1 1 calc R U . . .
H51B H 0.046352 0.873241 0.090206 0.048 Uiso 1 1 calc R U . . .
H51C H 0.029241 0.773514 0.087410 0.048 Uiso 1 1 calc R U . . .
C52 C 0.1072(4) 0.5026(3) 0.3563(2) 0.0190(10) Uani 1 1 d . . . . .
C53 C 0.1404(4) 0.5831(3) 0.3428(2) 0.0198(10) Uani 1 1 d . . . . .
H53 H 0.098924 0.650515 0.325037 0.024 Uiso 1 1 calc R U . . .
C54 C 0.2436(4) 0.5492(4) 0.3595(2) 0.0213(11) Uani 1 1 d . . . . .
C55 C 0.2791(4) 0.4429(3) 0.3846(2) 0.0191(10) Uani 1 1 d . . . . .
C56 C 0.1936(4) 0.4179(4) 0.3807(2) 0.0206(11) Uani 1 1 d . . . . .
H56 H 0.194933 0.351844 0.393180 0.025 Uiso 1 1 calc R U . . .
C57 C -0.0034(4) 0.5127(3) 0.3589(2) 0.0202(11) Uani 1 1 d . . . . .
C58 C -0.0485(4) 0.5272(4) 0.4226(2) 0.0312(13) Uani 1 1 d . . . . .
H58A H -0.119470 0.531367 0.425893 0.047 Uiso 1 1 calc R U . . .
H58B H -0.048969 0.589895 0.431338 0.047 Uiso 1 1 calc R U . . .
H58C H -0.005707 0.469450 0.451313 0.047 Uiso 1 1 calc R U . . .
C59 C -0.0068(4) 0.4147(3) 0.3471(2) 0.0236(11) Uani 1 1 d . . . . .
H59A H 0.028362 0.358522 0.378871 0.035 Uiso 1 1 calc R U . . .
H59B H 0.028310 0.399116 0.308494 0.035 Uiso 1 1 calc R U . . .
H59C H -0.079045 0.424035 0.346435 0.035 Uiso 1 1 calc R U . . .
C60 C -0.0710(4) 0.6022(4) 0.3145(2) 0.0288(12) Uani 1 1 d . . . . .
H60A H -0.141727 0.605741 0.318121 0.043 Uiso 1 1 calc R U . . .
H60B H -0.042694 0.593155 0.273824 0.043 Uiso 1 1 calc R U . . .
H60C H -0.071869 0.665156 0.323084 0.043 Uiso 1 1 calc R U . . .
C61 C 0.2946(4) 0.6244(4) 0.3555(2) 0.0252(11) Uani 1 1 d . . . . .
C62 C 0.2181(4) 0.7324(4) 0.3342(2) 0.0305(13) Uani 1 1 d . . . . .
H62A H 0.252577 0.778697 0.330606 0.046 Uiso 1 1 calc R U . . .
H62B H 0.159273 0.751629 0.363010 0.046 Uiso 1 1 calc R U . . .
H62C H 0.193275 0.736403 0.295136 0.046 Uiso 1 1 calc R U . . .
C63 C 0.3869(4) 0.6014(4) 0.3107(3) 0.0398(15) Uani 1 1 d . . . . .
H63A H 0.363433 0.606851 0.271027 0.060 Uiso 1 1 calc R U . . .
H63B H 0.438672 0.532541 0.323134 0.060 Uiso 1 1 calc R U . . .
H63C H 0.417772 0.650177 0.309190 0.060 Uiso 1 1 calc R U . . .
C64 C 0.3263(5) 0.6279(4) 0.4169(3) 0.0391(15) Uani 1 1 d . . . . .
H64A H 0.349429 0.682893 0.413082 0.059 Uiso 1 1 calc R U . . .
H64B H 0.382900 0.563121 0.431392 0.059 Uiso 1 1 calc R U . . .
H64C H 0.266735 0.639858 0.445326 0.059 Uiso 1 1 calc R U . . .
C65 C 0.3696(4) 0.3690(4) 0.4249(2) 0.0250(12) Uani 1 1 d . . . . .
C66 C 0.4750(4) 0.3739(4) 0.4083(3) 0.0338(13) Uani 1 1 d . . . . .
H66A H 0.469314 0.442037 0.409978 0.051 Uiso 1 1 calc R U . . .
H66B H 0.496927 0.358971 0.367746 0.051 Uiso 1 1 calc R U . . .
H66C H 0.526202 0.323966 0.436506 0.051 Uiso 1 1 calc R U . . .
C67 C 0.3893(4) 0.2583(4) 0.4252(3) 0.0347(13) Uani 1 1 d . . . . .
H67A H 0.326889 0.247383 0.440457 0.052 Uiso 1 1 calc R U . . .
H67B H 0.447095 0.213417 0.450839 0.052 Uiso 1 1 calc R U . . .
H67C H 0.406592 0.243406 0.384379 0.052 Uiso 1 1 calc R U . . .
C68 C 0.3363(4) 0.3889(4) 0.4897(2) 0.0340(13) Uani 1 1 d . . . . .
H68A H 0.320018 0.459931 0.491371 0.051 Uiso 1 1 calc R U . . .
H68B H 0.393003 0.344603 0.516247 0.051 Uiso 1 1 calc R U . . .
H68C H 0.274925 0.374683 0.502494 0.051 Uiso 1 1 calc R U . . .
C02A C 0.1803(4) 0.0942(5) -0.0342(3) 0.0420(15) Uani 1 1 d . . . . .
C02B C 0.1827(5) 0.1661(5) -0.0045(3) 0.0494(17) Uani 1 1 d . . . . .
H02B H 0.167265 0.161156 0.037353 0.059 Uiso 1 1 calc R U . . .
C02C C 0.2270(5) 0.1833(5) -0.1259(3) 0.0512(17) Uani 1 1 d . . . . .
H02C H 0.242696 0.188772 -0.167659 0.061 Uiso 1 1 calc R U . . .
C02D C 0.2070(5) 0.2449(5) -0.0344(3) 0.0554(18) Uani 1 1 d . . . . .
H02D H 0.208530 0.293411 -0.013084 0.066 Uiso 1 1 calc R U . . .
C02H C 0.2291(5) 0.2535(5) -0.0950(3) 0.0552(18) Uani 1 1 d . . . . .
H02H H 0.245806 0.307988 -0.115451 0.066 Uiso 1 1 calc R U . . .
C02J C 0.1564(5) 0.0074(5) -0.0018(3) 0.063(2) Uani 1 1 d . . . . .
H02A H 0.210928 -0.056352 -0.011235 0.095 Uiso 1 1 calc R U . . .
H02E H 0.089608 0.014647 -0.014080 0.095 Uiso 1 1 calc R U . . .
H02F H 0.153043 0.006931 0.041368 0.095 Uiso 1 1 calc R U . . .
C028 C 0.2018(5) 0.1045(5) -0.0956(3) 0.0447(16) Uani 1 1 d . . . . .
H028 H 0.199088 0.056788 -0.117183 0.054 Uiso 1 1 calc R U . . .
C69 C -0.2138(5) 0.3781(5) 0.0879(3) 0.0462(16) Uani 1 1 d . . . . .
C70 C -0.2660(5) 0.3392(5) 0.1337(3) 0.0475(17) Uani 1 1 d . . . . .
H70 H -0.326917 0.383204 0.152335 0.057 Uiso 1 1 calc R U . . .
C71 C -0.2284(6) 0.2353(6) 0.1521(3) 0.060(2) Uani 1 1 d . . . . .
H71 H -0.263669 0.208685 0.184101 0.072 Uiso 1 1 calc R U . . .
C72 C -0.1421(6) 0.1699(6) 0.1258(3) 0.059(2) Uani 1 1 d . . . . .
H72 H -0.118201 0.098737 0.138736 0.071 Uiso 1 1 calc R U . . .
C73 C -0.0901(6) 0.2092(6) 0.0799(3) 0.062(2) Uani 1 1 d . . . . .
H73 H -0.030275 0.165088 0.060594 0.074 Uiso 1 1 calc R U . . .
C74 C -0.1260(5) 0.3130(5) 0.0623(3) 0.0488(17) Uani 1 1 d . . . . .
H74 H -0.088799 0.339814 0.031698 0.059 Uiso 1 1 calc R U . . .
C75 C -0.2538(5) 0.4907(5) 0.0676(3) 0.062(2) Uani 1 1 d . . . . .
H75A H -0.318645 0.524423 0.089834 0.093 Uiso 1 1 calc R U . . .
H75B H -0.266386 0.506456 0.024817 0.093 Uiso 1 1 calc R U . . .
H75C H -0.202342 0.514841 0.075027 0.093 Uiso 1 1 calc R U . . .
C82 C -0.3435(7) 0.6545(4) 0.2657(3) 0.077(2) Uani 0.712(5) 1 d DG U P A 1
H82A H -0.372662 0.703996 0.293045 0.116 Uiso 0.712(5) 1 calc R U P A 1
H82B H -0.393732 0.669967 0.235390 0.116 Uiso 0.712(5) 1 calc R U P A 1
H82C H -0.279586 0.657703 0.246219 0.116 Uiso 0.712(5) 1 calc R U P A 1
C76 C -0.3200(4) 0.5495(4) 0.3004(2) 0.0646(14) Uani 0.712(5) 1 d DG U P A 1
C77 C -0.3166(5) 0.5304(4) 0.3624(2) 0.0643(15) Uani 0.712(5) 1 d DG U P A 1
H77 H -0.329814 0.584695 0.383115 0.077 Uiso 0.712(5) 1 calc R U P A 1
C78 C -0.2945(5) 0.4346(5) 0.3946(2) 0.0617(15) Uani 0.712(5) 1 d DG U P A 1
H78 H -0.292677 0.423256 0.436933 0.074 Uiso 0.712(5) 1 calc R U P A 1
C80 C -0.2782(6) 0.3722(4) 0.3032(3) 0.0641(15) Uani 0.712(5) 1 d DG U P A 1
H80 H -0.265313 0.317722 0.282664 0.077 Uiso 0.712(5) 1 calc R U P A 1
C83 C -0.3002(5) 0.4683(5) 0.2712(2) 0.0657(15) Uani 0.712(5) 1 d DG U P A 1
H83 H -0.301838 0.479322 0.228909 0.079 Uiso 0.712(5) 1 calc R U P A 1
C89 C -0.2750(6) 0.3547(4) 0.3647(3) 0.0655(16) Uani 0.712(5) 1 d DG U P A 1
H89 H -0.259457 0.288315 0.386476 0.079 Uiso 0.712(5) 1 calc R U P A 1
C90 C -0.2716(18) 0.3493(10) 0.3670(9) 0.069(3) Uani 0.288(5) 1 d DG U P A 2
H90A H -0.268020 0.347158 0.409858 0.103 Uiso 0.288(5) 1 calc R U P A 2
H90B H -0.203436 0.306617 0.351269 0.103 Uiso 0.288(5) 1 calc R U P A 2
H90C H -0.322760 0.324170 0.360746 0.103 Uiso 0.288(5) 1 calc R U P A 2
C81 C -0.2946(12) 0.4786(11) 0.2729(6) 0.0655(17) Uani 0.288(5) 1 d DG U P A 2
H81 H -0.268509 0.424759 0.250346 0.079 Uiso 0.288(5) 1 calc R U P A 2
C84 C -0.3238(14) 0.5774(13) 0.2437(6) 0.0666(18) Uani 0.288(5) 1 d DG U P A 2
H84 H -0.317335 0.590909 0.201326 0.080 Uiso 0.288(5) 1 calc R U P A 2
C85 C -0.3625(14) 0.6567(10) 0.2757(8) 0.067(2) Uani 0.288(5) 1 d DG U P A 2
H85 H -0.382877 0.724638 0.255373 0.080 Uiso 0.288(5) 1 calc R U P A 2
C86 C -0.3714(13) 0.6367(10) 0.3376(8) 0.0661(18) Uani 0.288(5) 1 d DG U P A 2
H86 H -0.397631 0.690837 0.359958 0.079 Uiso 0.288(5) 1 calc R U P A 2
C87 C -0.3418(12) 0.5379(11) 0.3664(6) 0.0640(17) Uani 0.288(5) 1 d DG U P A 2
H87 H -0.348131 0.524721 0.408796 0.077 Uiso 0.288(5) 1 calc R U P A 2
C88 C -0.3030(10) 0.4570(10) 0.3350(6) 0.0644(14) Uani 0.288(5) 1 d DG U P A 2

loop_
_atom_site_aniso_label
_atom_site_aniso_U_11
_atom_site_aniso_U_22
_atom_site_aniso_U_33
_atom_site_aniso_U_23
_atom_site_aniso_U_13
_atom_site_aniso_U_12
U1 0.01790(9) 0.01659(9) 0.01744(10) -0.00440(7) 0.00176(7) -0.00787(7)
U2 0.01923(10) 0.01778(9) 0.01715(10) -0.00238(7) 0.00236(8) -0.00966(8)
U3 0.01682(9) 0.01518(9) 0.01465(10) -0.00204(7) 0.00016(7) -0.00711(7)
I1 0.01890(16) 0.02161(16) 0.02818(19) -0.00519(14) 0.00117(14) -0.01027(14)
N1 0.026(2) 0.023(2) 0.015(2) 0.0030(17) -0.0070(18) -0.0136(19)
N2 0.022(2) 0.023(2) 0.009(2) -0.0038(16) -0.0008(17) -0.0124(18)
C1 0.021(3) 0.017(2) 0.027(3) -0.008(2) -0.001(2) -0.006(2)
C2 0.018(2) 0.020(2) 0.019(3) -0.008(2) 0.004(2) -0.008(2)
C3 0.015(2) 0.019(2) 0.019(3) -0.010(2) 0.005(2) -0.005(2)
C4 0.018(2) 0.014(2) 0.023(3) -0.010(2) 0.002(2) -0.005(2)
C5 0.018(3) 0.017(2) 0.020(3) -0.002(2) 0.001(2) -0.006(2)
C6 0.024(3) 0.026(3) 0.028(3) -0.005(2) -0.008(2) -0.009(2)
C7 0.026(3) 0.046(4) 0.039(4) -0.016(3) -0.011(3) 0.001(3)
C8 0.049(4) 0.049(4) 0.036(4) 0.008(3) -0.023(3) -0.027(3)
C9 0.032(3) 0.037(3) 0.030(3) -0.008(3) -0.011(3) -0.016(3)
C10 0.021(3) 0.023(3) 0.021(3) -0.010(2) 0.003(2) -0.008(2)
C11 0.042(3) 0.033(3) 0.020(3) 0.002(2) 0.006(3) -0.020(3)
C12 0.037(3) 0.030(3) 0.024(3) -0.001(2) -0.008(3) -0.011(3)
C13 0.040(3) 0.035(3) 0.017(3) -0.004(2) -0.002(2) -0.017(3)
C14 0.026(3) 0.028(3) 0.026(3) -0.011(2) -0.002(2) -0.014(2)
C15 0.037(3) 0.038(3) 0.027(3) -0.007(2) -0.007(3) -0.023(3)
C16 0.033(3) 0.030(3) 0.028(3) -0.002(2) -0.003(3) -0.018(3)
C17 0.039(3) 0.028(3) 0.037(3) -0.017(3) 0.000(3) -0.014(3)
C18 0.026(3) 0.025(3) 0.023(3) 0.002(2) 0.001(2) -0.020(2)
C19 0.020(3) 0.019(3) 0.029(3) -0.001(2) 0.001(2) -0.011(2)
C20 0.027(3) 0.029(3) 0.019(3) -0.006(2) 0.011(2) -0.019(2)
C21 0.024(3) 0.028(3) 0.021(3) 0.003(2) -0.004(2) -0.019(2)
C22 0.024(3) 0.018(2) 0.027(3) -0.002(2) 0.006(2) -0.013(2)
C23 0.026(3) 0.032(3) 0.026(3) -0.003(2) -0.002(2) -0.018(2)
C24 0.041(4) 0.043(4) 0.039(4) -0.012(3) -0.010(3) -0.022(3)
C25 0.029(3) 0.032(3) 0.022(3) 0.003(2) -0.006(2) -0.017(2)
C26 0.040(3) 0.056(4) 0.029(3) 0.008(3) -0.011(3) -0.038(3)
C27 0.028(3) 0.031(3) 0.017(3) -0.003(2) 0.006(2) -0.016(2)
C28 0.033(3) 0.035(3) 0.029(3) -0.006(3) 0.006(3) -0.015(3)
C29 0.039(3) 0.027(3) 0.021(3) -0.005(2) 0.001(3) -0.014(3)
C30 0.044(4) 0.039(3) 0.017(3) 0.000(2) 0.007(3) -0.020(3)
C31 0.029(3) 0.026(3) 0.018(3) 0.002(2) -0.002(2) -0.013(2)
C32 0.036(3) 0.028(3) 0.025(3) -0.003(2) -0.005(3) -0.016(3)
C33 0.040(3) 0.028(3) 0.037(4) 0.003(3) 0.000(3) -0.017(3)
C34 0.034(3) 0.029(3) 0.026(3) -0.002(2) -0.013(3) -0.008(3)
C35 0.019(2) 0.025(3) 0.013(2) -0.003(2) 0.002(2) -0.011(2)
C36 0.026(3) 0.022(3) 0.014(3) -0.001(2) 0.002(2) -0.012(2)
C37 0.020(3) 0.019(2) 0.015(3) 0.0043(19) -0.003(2) -0.009(2)
C38 0.019(3) 0.019(3) 0.021(3) -0.004(2) 0.000(2) -0.006(2)
C39 0.017(2) 0.017(2) 0.015(3) -0.0005(19) 0.000(2) -0.005(2)
C40 0.028(3) 0.032(3) 0.021(3) -0.003(2) -0.002(2) -0.018(2)
C41 0.034(3) 0.045(3) 0.019(3) 0.003(2) -0.009(2) -0.023(3)
C42 0.029(3) 0.036(3) 0.027(3) -0.006(2) 0.003(2) -0.022(3)
C43 0.030(3) 0.033(3) 0.032(3) -0.007(2) -0.004(3) -0.021(3)
C44 0.023(3) 0.023(3) 0.021(3) -0.001(2) 0.002(2) -0.011(2)
C45 0.026(3) 0.035(3) 0.025(3) -0.007(2) 0.006(2) -0.015(2)
C46 0.026(3) 0.029(3) 0.034(3) -0.008(2) 0.009(2) -0.016(2)
C47 0.034(3) 0.033(3) 0.025(3) -0.001(2) 0.007(3) -0.018(3)
C48 0.026(3) 0.020(3) 0.020(3) 0.000(2) -0.004(2) -0.011(2)
C49 0.039(3) 0.022(3) 0.030(3) -0.002(2) 0.001(3) -0.017(3)
C50 0.030(3) 0.020(3) 0.029(3) -0.007(2) -0.005(2) -0.006(2)
C51 0.035(3) 0.019(3) 0.033(3) 0.006(2) -0.007(3) -0.006(2)
C52 0.026(3) 0.024(3) 0.010(2) -0.005(2) 0.003(2) -0.013(2)
C53 0.023(3) 0.019(2) 0.018(3) -0.007(2) 0.003(2) -0.008(2)
C54 0.025(3) 0.025(3) 0.019(3) -0.007(2) 0.002(2) -0.014(2)
C55 0.025(3) 0.023(3) 0.011(2) -0.006(2) -0.001(2) -0.010(2)
C56 0.022(3) 0.020(3) 0.021(3) -0.006(2) 0.004(2) -0.010(2)
C57 0.018(3) 0.021(3) 0.021(3) -0.005(2) 0.001(2) -0.007(2)
C58 0.035(3) 0.035(3) 0.023(3) -0.010(2) 0.011(3) -0.016(3)
C59 0.021(3) 0.023(3) 0.029(3) -0.007(2) 0.002(2) -0.010(2)
C60 0.020(3) 0.027(3) 0.035(3) 0.000(2) -0.001(2) -0.007(2)
C61 0.027(3) 0.027(3) 0.025(3) -0.005(2) -0.003(2) -0.014(2)
C62 0.039(3) 0.025(3) 0.032(3) -0.004(2) -0.003(3) -0.017(3)
C63 0.038(4) 0.037(3) 0.049(4) -0.010(3) 0.010(3) -0.022(3)
C64 0.049(4) 0.033(3) 0.043(4) -0.009(3) -0.013(3) -0.020(3)
C65 0.032(3) 0.030(3) 0.017(3) -0.008(2) 0.000(2) -0.015(2)
C66 0.031(3) 0.028(3) 0.039(4) -0.005(3) -0.006(3) -0.008(3)
C67 0.033(3) 0.028(3) 0.040(4) -0.004(3) -0.009(3) -0.008(3)
C68 0.041(3) 0.038(3) 0.016(3) -0.004(2) -0.007(3) -0.008(3)
C02A 0.022(3) 0.043(4) 0.049(4) -0.002(3) -0.004(3) -0.004(3)
C02B 0.040(4) 0.055(4) 0.040(4) -0.007(3) -0.006(3) -0.006(3)
C02C 0.046(4) 0.062(5) 0.035(4) -0.003(3) -0.002(3) -0.015(4)
C02D 0.050(4) 0.060(5) 0.052(5) -0.019(4) -0.006(4) -0.014(4)
C02H 0.052(4) 0.056(5) 0.052(5) -0.006(4) -0.001(4) -0.018(4)
C02J 0.056(5) 0.058(5) 0.066(5) -0.002(4) 0.009(4) -0.020(4)
C028 0.038(4) 0.047(4) 0.042(4) -0.015(3) -0.005(3) -0.006(3)
C69 0.043(4) 0.073(5) 0.035(4) -0.015(3) -0.003(3) -0.033(4)
C70 0.043(4) 0.072(5) 0.035(4) -0.011(3) -0.003(3) -0.030(4)
C71 0.061(5) 0.105(7) 0.035(4) -0.013(4) -0.004(4) -0.054(5)
C72 0.061(5) 0.065(5) 0.063(5) -0.016(4) -0.019(4) -0.030(4)
C73 0.054(5) 0.081(6) 0.057(5) -0.033(4) 0.009(4) -0.027(4)
C74 0.044(4) 0.069(5) 0.042(4) -0.017(4) 0.006(3) -0.031(4)
C75 0.055(5) 0.067(5) 0.064(5) -0.009(4) -0.004(4) -0.024(4)
C82 0.051(4) 0.082(4) 0.090(4) -0.004(4) -0.007(4) -0.022(4)
C76 0.045(2) 0.077(3) 0.074(3) -0.019(2) -0.003(2) -0.025(2)
C77 0.046(3) 0.078(3) 0.072(3) -0.022(3) -0.002(3) -0.025(3)
C78 0.044(3) 0.076(3) 0.073(3) -0.022(3) -0.001(3) -0.028(3)
C80 0.046(3) 0.077(3) 0.073(3) -0.021(3) -0.001(3) -0.025(3)
C83 0.047(3) 0.078(3) 0.074(3) -0.023(3) -0.001(3) -0.023(3)
C89 0.046(3) 0.076(3) 0.076(3) -0.016(3) 0.003(3) -0.026(3)
C90 0.047(4) 0.078(4) 0.078(5) -0.014(4) 0.004(4) -0.025(4)
C81 0.047(3) 0.078(3) 0.074(3) -0.021(3) -0.001(3) -0.023(3)
C84 0.047(3) 0.078(3) 0.074(3) -0.019(3) -0.002(3) -0.023(3)
C85 0.047(3) 0.078(3) 0.076(3) -0.016(3) -0.002(3) -0.025(3)
C86 0.047(3) 0.079(3) 0.075(3) -0.018(3) -0.003(3) -0.025(3)
C87 0.045(3) 0.078(3) 0.073(3) -0.021(3) -0.003(3) -0.025(3)
C88 0.046(2) 0.077(3) 0.074(3) -0.019(2) -0.001(2) -0.025(3)

loop_
_atom_type_symbol
_atom_type_description
_atom_type_scat_dispersion_real
_atom_type_scat_dispersion_imag
_atom_type_scat_source
C C 0.0033 0.0016 'International Tables Vol C Tables 4.2.6.8 and 6.1.1.4'
H H 0.0000 0.0000 'International Tables Vol C Tables 4.2.6.8 and 6.1.1.4'
I I -0.4742 1.8119 'International Tables Vol C Tables 4.2.6.8 and 6.1.1.4'
N N 0.0061 0.0033 'International Tables Vol C Tables 4.2.6.8 and 6.1.1.4'
U U -9.6767 9.6646 'International Tables Vol C Tables 4.2.6.8 and 6.1.1.4'

loop_
_geom_angle_atom_site_label_1
_geom_angle_atom_site_label_2
_geom_angle_atom_site_label_3
_geom_angle
_geom_angle_site_symmetry_1
_geom_angle_site_symmetry_3
_geom_angle_publ_flag
U2 U1 U3 68.873(5) . . ?
I1 U1 U2 112.107(8) . . ?
I1 U1 U3 52.166(7) . . ?
N1 U1 U2 41.85(10) . . ?
N1 U1 U3 92.15(10) . . ?
N1 U1 I1 105.97(9) . . ?
N1 U1 N2 75.47(14) . . ?
N1 U1 C1 89.22(15) . . ?
N1 U1 C2 117.82(15) . . ?
N1 U1 C3 132.52(14) . . ?
N1 U1 C4 107.63(14) . . ?
N1 U1 C5 83.83(14) . . ?
N2 U1 U2 41.43(9) . . ?
N2 U1 U3 29.85(9) . . ?
N2 U1 I1 81.13(9) . . ?
N2 U1 C1 161.62(14) . . ?
N2 U1 C2 160.03(13) . . ?
N2 U1 C3 148.89(14) . . ?
N2 U1 C4 145.13(13) . . ?
N2 U1 C5 152.59(13) . . ?
C1 U1 U2 128.34(10) . . ?
C1 U1 U3 144.71(9) . . ?
C1 U1 I1 93.68(9) . . ?
C2 U1 U2 157.19(10) . . ?
C2 U1 U3 130.47(9) . . ?
C2 U1 I1 80.77(9) . . ?
C2 U1 C1 29.13(13) . . ?
C2 U1 C3 29.62(13) . . ?
C2 U1 C5 47.35(13) . . ?
C3 U1 U2 148.23(9) . . ?
C3 U1 U3 134.57(10) . . ?
C3 U1 I1 99.48(9) . . ?
C3 U1 C1 49.24(14) . . ?
C3 U1 C5 48.74(14) . . ?
C4 U1 U2 119.24(9) . . ?
C4 U1 U3 157.35(10) . . ?
C4 U1 I1 128.27(9) . . ?
C4 U1 C1 49.30(13) . . ?
C4 U1 C2 48.89(12) . . ?
C4 U1 C3 30.34(12) . . ?
C4 U1 C5 29.77(13) . . ?
C5 U1 U2 111.60(9) . . ?
C5 U1 U3 172.03(9) . . ?
C5 U1 I1 122.41(9) . . ?
C5 U1 C1 28.83(12) . . ?
U1 U2 U3 63.944(5) . . ?
N1 U2 U1 42.20(10) . . ?
N1 U2 U3 88.35(9) . . ?
N1 U2 C18 119.91(14) . . ?
N1 U2 C19 131.32(14) . . ?
N1 U2 C20 106.96(15) . . ?
N1 U2 C21 83.86(14) . . ?
N1 U2 C22 90.89(14) . . ?
N2 U2 U1 42.51(10) . . ?
N2 U2 U3 24.36(9) . . ?
N2 U2 N1 76.71(14) . . ?
N2 U2 C18 140.87(14) . . ?
N2 U2 C19 151.65(15) . . ?
N2 U2 C20 167.03(13) . . ?
N2 U2 C21 160.10(15) . . ?
N2 U2 C22 145.21(14) . . ?
C18 U2 U1 125.79(10) . . ?
C18 U2 U3 147.55(11) . . ?
C18 U2 C19 29.32(13) . . ?
C18 U2 C20 48.40(14) . . ?
C18 U2 C21 48.67(14) . . ?
C18 U2 C22 29.50(14) . . ?
C19 U2 U1 154.64(9) . . ?
C19 U2 U3 137.54(10) . . ?
C19 U2 C20 28.75(14) . . ?
C19 U2 C21 47.46(14) . . ?
C20 U2 U1 146.16(10) . . ?
C20 U2 U3 142.77(9) . . ?
C21 U2 U1 118.25(10) . . ?
C21 U2 U3 161.04(9) . . ?
C21 U2 C20 28.68(14) . . ?
C22 U2 U1 108.63(10) . . ?
C22 U2 U3 168.77(10) . . ?
C22 U2 C19 47.66(14) . . ?
C22 U2 C20 47.76(13) . . ?
C22 U2 C21 29.33(13) . . ?
N2 U3 I1 78.11(9) . . ?
N2 U3 C35 86.69(13) . . ?
N2 U3 C36 90.97(13) . . ?
N2 U3 C37 118.48(12) . . ?
N2 U3 C38 133.28(12) . . ?
N2 U3 C39 111.78(12) . . ?
N2 U3 C52 94.85(13) . . ?
N2 U3 C53 123.14(13) . . ?
N2 U3 C54 122.94(13) . . ?
N2 U3 C55 95.63(12) . . ?
N2 U3 C56 79.59(13) . . ?
C35 U3 I1 113.79(9) . . ?
C35 U3 C36 29.19(13) . . ?
C35 U3 C37 47.51(12) . . ?
C35 U3 C38 47.08(12) . . ?
C35 U3 C39 28.64(12) . . ?
C35 U3 C53 117.08(14) . . ?
C35 U3 C54 141.71(14) . . ?
C35 U3 C55 160.79(13) . . ?
C35 U3 C56 135.57(13) . . ?
C36 U3 I1 86.56(10) . . ?
C36 U3 C37 28.52(12) . . ?
C36 U3 C38 46.41(13) . . ?
C36 U3 C39 46.74(13) . . ?
C36 U3 C53 135.31(14) . . ?
C36 U3 C54 145.97(13) . . ?
C36 U3 C55 168.23(12) . . ?
C36 U3 C56 163.54(13) . . ?
C37 U3 I1 85.71(9) . . ?
C37 U3 C38 27.72(12) . . ?
C37 U3 C55 141.89(12) . . ?
C38 U3 I1 110.92(9) . . ?
C39 U3 I1 130.67(9) . . ?
C39 U3 C37 46.21(12) . . ?
C39 U3 C38 28.01(12) . . ?
C39 U3 C54 113.25(13) . . ?
C39 U3 C55 137.43(13) . . ?
C52 U3 I1 131.99(10) . . ?
C52 U3 C35 113.08(13) . . ?
C52 U3 C36 141.39(14) . . ?
C52 U3 C37 135.70(13) . . ?
C52 U3 C38 108.02(13) . . ?
C52 U3 C39 96.32(14) . . ?
C52 U3 C53 29.15(12) . . ?
C52 U3 C54 47.50(12) . . ?
C52 U3 C55 47.75(13) . . ?
C52 U3 C56 28.90(13) . . ?
C53 U3 I1 125.12(10) . . ?
C53 U3 C37 114.70(13) . . ?
C53 U3 C38 90.02(13) . . ?
C53 U3 C39 90.91(13) . . ?
C53 U3 C54 28.05(13) . . ?
C53 U3 C55 46.52(14) . . ?
C54 U3 I1 97.07(10) . . ?
C54 U3 C37 117.72(12) . . ?
C54 U3 C38 101.94(13) . . ?
C54 U3 C55 28.04(12) . . ?
C55 U3 I1 85.29(9) . . ?
C55 U3 C38 129.97(12) . . ?
C56 U3 I1 104.41(10) . . ?
C56 U3 C37 161.16(13) . . ?
C56 U3 C38 135.31(13) . . ?
C56 U3 C39 124.77(13) . . ?
C56 U3 C53 46.50(13) . . ?
C56 U3 C54 46.12(12) . . ?
C56 U3 C55 28.22(12) . . ?
U1 I1 U3 76.913(8) . . ?
U1 N1 H1 132.0 . . ?
U2 N1 U1 95.94(15) . . ?
U2 N1 H1 132.0 . . ?
U1 N2 U3 122.12(16) . . ?
U2 N2 U1 96.06(15) . . ?
U2 N2 U3 133.22(17) . . ?
C2 C1 U1 73.1(3) . . ?
C2 C1 C6 126.5(4) . . ?
C5 C1 U1 73.5(3) . . ?
C5 C1 C2 105.1(4) . . ?
C5 C1 C6 127.9(4) . . ?
C6 C1 U1 124.5(3) . . ?
U1 C2 H2 114.4 . . ?
C1 C2 U1 77.7(3) . . ?
C1 C2 H2 124.3 . . ?
C1 C2 C3 111.4(4) . . ?
C3 C2 U1 75.3(3) . . ?
C3 C2 H2 124.3 . . ?
C2 C3 U1 75.0(2) . . ?
C2 C3 C4 106.0(4) . . ?
C2 C3 C10 121.2(4) . . ?
C4 C3 U1 74.4(2) . . ?
C4 C3 C10 132.6(4) . . ?
C10 C3 U1 112.2(3) . . ?
C3 C4 U1 75.3(2) . . ?
C3 C4 C14 132.6(4) . . ?
C5 C4 U1 75.6(2) . . ?
C5 C4 C3 105.8(4) . . ?
C5 C4 C14 120.6(4) . . ?
C14 C4 U1 123.4(3) . . ?
U1 C5 H5 115.3 . . ?
C1 C5 U1 77.7(3) . . ?
C1 C5 C4 111.7(4) . . ?
C1 C5 H5 124.2 . . ?
C4 C5 U1 74.6(3) . . ?
C4 C5 H5 124.2 . . ?
C1 C6 C7 107.5(4) . . ?
C1 C6 C8 111.6(4) . . ?
C1 C6 C9 111.7(4) . . ?
C8 C6 C7 108.2(5) . . ?
C8 C6 C9 109.1(4) . . ?
C9 C6 C7 108.6(4) . . ?
C6 C7 H7A 109.5 . . ?
C6 C7 H7B 109.5 . . ?
C6 C7 H7C 109.5 . . ?
H7A C7 H7B 109.5 . . ?
H7A C7 H7C 109.5 . . ?
H7B C7 H7C 109.5 . . ?
C6 C8 H8A 109.5 . . ?
C6 C8 H8B 109.5 . . ?
C6 C8 H8C 109.5 . . ?
H8A C8 H8B 109.5 . . ?
H8A C8 H8C 109.5 . . ?
H8B C8 H8C 109.5 . . ?
C6 C9 H9A 109.5 . . ?
C6 C9 H9B 109.5 . . ?
C6 C9 H9C 109.5 . . ?
H9A C9 H9B 109.5 . . ?
H9A C9 H9C 109.5 . . ?
H9B C9 H9C 109.5 . . ?
C3 C10 C12 109.9(4) . . ?
C11 C10 C3 111.0(4) . . ?
C11 C10 C12 105.9(4) . . ?
C11 C10 C13 106.3(4) . . ?
C13 C10 C3 113.4(4) . . ?
C13 C10 C12 110.0(4) . . ?
C10 C11 H11A 109.5 . . ?
C10 C11 H11B 109.5 . . ?
C10 C11 H11C 109.5 . . ?
H11A C11 H11B 109.5 . . ?
H11A C11 H11C 109.5 . . ?
H11B C11 H11C 109.5 . . ?
C10 C12 H12A 109.5 . . ?
C10 C12 H12B 109.5 . . ?
C10 C12 H12C 109.5 . . ?
H12A C12 H12B 109.5 . . ?
H12A C12 H12C 109.5 . . ?
H12B C12 H12C 109.5 . . ?
C10 C13 H13A 109.5 . . ?
C10 C13 H13B 109.5 . . ?
C10 C13 H13C 109.5 . . ?
H13A C13 H13B 109.5 . . ?
H13A C13 H13C 109.5 . . ?
H13B C13 H13C 109.5 . . ?
C4 C14 C16 108.7(4) . . ?
C15 C14 C4 115.5(4) . . ?
C15 C14 C16 106.4(4) . . ?
C17 C14 C4 108.7(4) . . ?
C17 C14 C15 110.1(4) . . ?
C17 C14 C16 107.0(4) . . ?
C14 C15 H15A 109.5 . . ?
C14 C15 H15B 109.5 . . ?
C14 C15 H15C 109.5 . . ?
H15A C15 H15B 109.5 . . ?
H15A C15 H15C 109.5 . . ?
H15B C15 H15C 109.5 . . ?
C14 C16 H16A 109.5 . . ?
C14 C16 H16B 109.5 . . ?
C14 C16 H16C 109.5 . . ?
H16A C16 H16B 109.5 . . ?
H16A C16 H16C 109.5 . . ?
H16B C16 H16C 109.5 . . ?
C14 C17 H17A 109.5 . . ?
C14 C17 H17B 109.5 . . ?
C14 C17 H17C 109.5 . . ?
H17A C17 H17B 109.5 . . ?
H17A C17 H17C 109.5 . . ?
H17B C17 H17C 109.5 . . ?
C19 C18 U2 77.4(2) . . ?
C19 C18 C23 125.6(5) . . ?
C22 C18 U2 75.5(2) . . ?
C22 C18 C19 106.3(4) . . ?
C22 C18 C23 128.1(5) . . ?
C23 C18 U2 114.5(3) . . ?
U2 C19 H19 114.3 . . ?
C18 C19 U2 73.3(3) . . ?
C18 C19 H19 124.8 . . ?
C18 C19 C20 110.5(4) . . ?
C20 C19 U2 79.6(3) . . ?
C20 C19 H19 124.8 . . ?
C19 C20 U2 71.7(3) . . ?
C19 C20 C21 106.4(4) . . ?
C19 C20 C27 120.6(4) . . ?
C21 C20 U2 74.0(3) . . ?
C21 C20 C27 132.9(5) . . ?
C27 C20 U2 122.3(3) . . ?
C20 C21 U2 77.3(3) . . ?
C20 C21 C31 133.5(4) . . ?
C22 C21 U2 71.3(3) . . ?
C22 C21 C20 107.1(4) . . ?
C22 C21 C31 118.1(4) . . ?
C31 C21 U2 126.3(3) . . ?
U2 C22 H22 112.7 . . ?
C18 C22 U2 75.0(3) . . ?
C18 C22 C21 109.8(4) . . ?
C18 C22 H22 125.1 . . ?
C21 C22 U2 79.4(2) . . ?
C21 C22 H22 125.1 . . ?
C18 C23 C25 110.5(4) . . ?
C18 C23 C26 108.5(4) . . ?
C24 C23 C18 112.2(4) . . ?
C24 C23 C25 108.4(4) . . ?
C24 C23 C26 108.4(4) . . ?
C25 C23 C26 108.8(4) . . ?
C23 C24 H24A 109.5 . . ?
C23 C24 H24B 109.5 . . ?
C23 C24 H24C 109.5 . . ?
H24A C24 H24B 109.5 . . ?
H24A C24 H24C 109.5 . . ?
H24B C24 H24C 109.5 . . ?
C23 C25 H25A 109.5 . . ?
C23 C25 H25B 109.5 . . ?
C23 C25 H25C 109.5 . . ?
H25A C25 H25B 109.5 . . ?
H25A C25 H25C 109.5 . . ?
H25B C25 H25C 109.5 . . ?
C23 C26 H26A 109.5 . . ?
C23 C26 H26B 109.5 . . ?
C23 C26 H26C 109.5 . . ?
H26A C26 H26B 109.5 . . ?
H26A C26 H26C 109.5 . . ?
H26B C26 H26C 109.5 . . ?
C28 C27 C20 110.3(4) . . ?
C29 C27 C20 112.4(4) . . ?
C29 C27 C28 106.2(4) . . ?
C29 C27 C30 110.1(4) . . ?
C30 C27 C20 111.5(4) . . ?
C30 C27 C28 106.1(4) . . ?
C27 C28 H28A 109.5 . . ?
C27 C28 H28B 109.5 . . ?
C27 C28 H28C 109.5 . . ?
H28A C28 H28B 109.5 . . ?
H28A C28 H28C 109.5 . . ?
H28B C28 H28C 109.5 . . ?
C27 C29 H29A 109.5 . . ?
C27 C29 H29B 109.5 . . ?
C27 C29 H29C 109.5 . . ?
H29A C29 H29B 109.5 . . ?
H29A C29 H29C 109.5 . . ?
H29B C29 H29C 109.5 . . ?
C27 C30 H30A 109.5 . . ?
C27 C30 H30B 109.5 . . ?
C27 C30 H30C 109.5 . . ?
H30A C30 H30B 109.5 . . ?
H30A C30 H30C 109.5 . . ?
H30B C30 H30C 109.5 . . ?
C21 C31 C32 111.5(4) . . ?
C21 C31 C33 109.1(4) . . ?
C32 C31 C33 105.5(4) . . ?
C34 C31 C21 114.8(4) . . ?
C34 C31 C32 106.5(4) . . ?
C34 C31 C33 109.0(4) . . ?
C31 C32 H32A 109.5 . . ?
C31 C32 H32B 109.5 . . ?
C31 C32 H32C 109.5 . . ?
H32A C32 H32B 109.5 . . ?
H32A C32 H32C 109.5 . . ?
H32B C32 H32C 109.5 . . ?
C31 C33 H33A 109.5 . . ?
C31 C33 H33B 109.5 . . ?
C31 C33 H33C 109.5 . . ?
H33A C33 H33B 109.5 . . ?
H33A C33 H33C 109.5 . . ?
H33B C33 H33C 109.5 . . ?
C31 C34 H34A 109.5 . . ?
C31 C34 H34B 109.5 . . ?
C31 C34 H34C 109.5 . . ?
H34A C34 H34B 109.5 . . ?
H34A C34 H34C 109.5 . . ?
H34B C34 H34C 109.5 . . ?
C36 C35 U3 76.1(3) . . ?
C36 C35 C40 125.5(4) . . ?
C39 C35 U3 77.1(3) . . ?
C39 C35 C36 105.9(4) . . ?
C39 C35 C40 125.0(4) . . ?
C40 C35 U3 129.3(3) . . ?
U3 C36 H36 110.8 . . ?
C35 C36 U3 74.7(3) . . ?
C35 C36 H36 125.2 . . ?
C35 C36 C37 109.7(4) . . ?
C37 C36 U3 81.6(3) . . ?
C37 C36 H36 125.2 . . ?
C36 C37 U3 69.9(2) . . ?
C36 C37 C44 119.5(4) . . ?
C38 C37 U3 77.5(3) . . ?
C38 C37 C36 106.9(4) . . ?
C38 C37 C44 132.5(4) . . ?
C44 C37 U3 126.5(3) . . ?
C37 C38 U3 74.8(3) . . ?
C37 C38 C48 133.2(4) . . ?
C39 C38 U3 69.6(3) . . ?
C39 C38 C37 106.2(4) . . ?
C39 C38 C48 117.2(4) . . ?
C48 C38 U3 135.4(3) . . ?
U3 C39 H39 110.9 . . ?
C35 C39 U3 74.2(3) . . ?
C35 C39 C38 111.2(4) . . ?
C35 C39 H39 124.4 . . ?
C38 C39 U3 82.4(3) . . ?
C38 C39 H39 124.4 . . ?
C41 C40 C35 106.2(4) . . ?
C42 C40 C35 111.4(4) . . ?
C42 C40 C41 108.0(4) . . ?
C42 C40 C43 110.1(4) . . ?
C43 C40 C35 112.4(4) . . ?
C43 C40 C41 108.4(4) . . ?
C40 C41 H41A 109.5 . . ?
C40 C41 H41B 109.5 . . ?
C40 C41 H41C 109.5 . . ?
H41A C41 H41B 109.5 . . ?
H41A C41 H41C 109.5 . . ?
H41B C41 H41C 109.5 . . ?
C40 C42 H42A 109.5 . . ?
C40 C42 H42B 109.5 . . ?
C40 C42 H42C 109.5 . . ?
H42A C42 H42B 109.5 . . ?
H42A C42 H42C 109.5 . . ?
H42B C42 H42C 109.5 . . ?
C40 C43 H43A 109.5 . . ?
C40 C43 H43B 109.5 . . ?
C40 C43 H43C 109.5 . . ?
H43A C43 H43B 109.5 . . ?
H43A C43 H43C 109.5 . . ?
H43B C43 H43C 109.5 . . ?
C45 C44 C37 110.5(4) . . ?
C46 C44 C37 113.8(4) . . ?
C46 C44 C45 106.3(4) . . ?
C46 C44 C47 110.2(4) . . ?
C47 C44 C37 110.1(4) . . ?
C47 C44 C45 105.5(4) . . ?
C44 C45 H45A 109.5 . . ?
C44 C45 H45B 109.5 . . ?
C44 C45 H45C 109.5 . . ?
H45A C45 H45B 109.5 . . ?
H45A C45 H45C 109.5 . . ?
H45B C45 H45C 109.5 . . ?
C44 C46 H46A 109.5 . . ?
C44 C46 H46B 109.5 . . ?
C44 C46 H46C 109.5 . . ?
H46A C46 H46B 109.5 . . ?
H46A C46 H46C 109.5 . . ?
H46B C46 H46C 109.5 . . ?
C44 C47 H47A 109.5 . . ?
C44 C47 H47B 109.5 . . ?
C44 C47 H47C 109.5 . . ?
H47A C47 H47B 109.5 . . ?
H47A C47 H47C 109.5 . . ?
H47B C47 H47C 109.5 . . ?
C38 C48 C49 116.4(4) . . ?
C38 C48 C50 111.2(4) . . ?
C38 C48 C51 107.1(4) . . ?
C49 C48 C50 106.7(4) . . ?
C49 C48 C51 108.8(4) . . ?
C50 C48 C51 106.2(4) . . ?
C48 C49 H49A 109.5 . . ?
C48 C49 H49B 109.5 . . ?
C48 C49 H49C 109.5 . . ?
H49A C49 H49B 109.5 . . ?
H49A C49 H49C 109.5 . . ?
H49B C49 H49C 109.5 . . ?
C48 C50 H50A 109.5 . . ?
C48 C50 H50B 109.5 . . ?
C48 C50 H50C 109.5 . . ?
H50A C50 H50B 109.5 . . ?
H50A C50 H50C 109.5 . . ?
H50B C50 H50C 109.5 . . ?
C48 C51 H51A 109.5 . . ?
C48 C51 H51B 109.5 . . ?
C48 C51 H51C 109.5 . . ?
H51A C51 H51B 109.5 . . ?
H51A C51 H51C 109.5 . . ?
H51B C51 H51C 109.5 . . ?
C53 C52 U3 77.0(3) . . ?
C53 C52 C57 126.4(4) . . ?
C56 C52 U3 77.0(3) . . ?
C56 C52 C53 104.9(4) . . ?
C56 C52 C57 127.0(4) . . ?
C57 C52 U3 123.2(3) . . ?
U3 C53 H53 112.4 . . ?
C52 C53 U3 73.9(2) . . ?
C52 C53 H53 124.7 . . ?
C54 C53 U3 81.0(3) . . ?
C54 C53 C52 110.5(4) . . ?
C54 C53 H53 124.7 . . ?
C53 C54 U3 71.0(2) . . ?
C53 C54 C55 107.7(4) . . ?
C53 C54 C61 120.8(4) . . ?
C55 C54 U3 76.9(2) . . ?
C55 C54 C61 131.1(4) . . ?
C61 C54 U3 122.6(3) . . ?
C54 C55 U3 75.1(3) . . ?
C54 C55 C65 133.5(4) . . ?
C56 C55 U3 69.9(3) . . ?
C56 C55 C54 104.9(4) . . ?
C56 C55 C65 119.4(4) . . ?
C65 C55 U3 131.5(3) . . ?
U3 C56 H56 111.8 . . ?
C52 C56 U3 74.1(3) . . ?
C52 C56 C55 112.0(4) . . ?
C52 C56 H56 124.0 . . ?
C55 C56 U3 81.8(3) . . ?
C55 C56 H56 124.0 . . ?
C52 C57 C58 107.9(4) . . ?
C52 C57 C59 110.6(4) . . ?
C52 C57 C60 112.6(4) . . ?
C58 C57 C59 107.3(4) . . ?
C60 C57 C58 109.2(4) . . ?
C60 C57 C59 109.1(4) . . ?
C57 C58 H58A 109.5 . . ?
C57 C58 H58B 109.5 . . ?
C57 C58 H58C 109.5 . . ?
H58A C58 H58B 109.5 . . ?
H58A C58 H58C 109.5 . . ?
H58B C58 H58C 109.5 . . ?
C57 C59 H59A 109.5 . . ?
C57 C59 H59B 109.5 . . ?
C57 C59 H59C 109.5 . . ?
H59A C59 H59B 109.5 . . ?
H59A C59 H59C 109.5 . . ?
H59B C59 H59C 109.5 . . ?
C57 C60 H60A 109.5 . . ?
C57 C60 H60B 109.5 . . ?
C57 C60 H60C 109.5 . . ?
H60A C60 H60B 109.5 . . ?
H60A C60 H60C 109.5 . . ?
H60B C60 H60C 109.5 . . ?
C62 C61 C54 110.7(4) . . ?
C62 C61 C63 106.8(4) . . ?
C62 C61 C64 104.4(4) . . ?
C63 C61 C54 111.3(4) . . ?
C63 C61 C64 110.9(4) . . ?
C64 C61 C54 112.4(4) . . ?
C61 C62 H62A 109.5 . . ?
C61 C62 H62B 109.5 . . ?
C61 C62 H62C 109.5 . . ?
H62A C62 H62B 109.5 . . ?
H62A C62 H62C 109.5 . . ?
H62B C62 H62C 109.5 . . ?
C61 C63 H63A 109.5 . . ?
C61 C63 H63B 109.5 . . ?
C61 C63 H63C 109.5 . . ?
H63A C63 H63B 109.5 . . ?
H63A C63 H63C 109.5 . . ?
H63B C63 H63C 109.5 . . ?
C61 C64 H64A 109.5 . . ?
C61 C64 H64B 109.5 . . ?
C61 C64 H64C 109.5 . . ?
H64A C64 H64B 109.5 . . ?
H64A C64 H64C 109.5 . . ?
H64B C64 H64C 109.5 . . ?
C66 C65 C55 116.5(4) . . ?
C66 C65 C67 104.9(4) . . ?
C66 C65 C68 109.7(4) . . ?
C67 C65 C55 111.3(4) . . ?
C67 C65 C68 106.6(4) . . ?
C68 C65 C55 107.5(4) . . ?
C65 C66 H66A 109.5 . . ?
C65 C66 H66B 109.5 . . ?
C65 C66 H66C 109.5 . . ?
H66A C66 H66B 109.5 . . ?
H66A C66 H66C 109.5 . . ?
H66B C66 H66C 109.5 . . ?
C65 C67 H67A 109.5 . . ?
C65 C67 H67B 109.5 . . ?
C65 C67 H67C 109.5 . . ?
H67A C67 H67B 109.5 . . ?
H67A C67 H67C 109.5 . . ?
H67B C67 H67C 109.5 . . ?
C65 C68 H68A 109.5 . . ?
C65 C68 H68B 109.5 . . ?
C65 C68 H68C 109.5 . . ?
H68A C68 H68B 109.5 . . ?
H68A C68 H68C 109.5 . . ?
H68B C68 H68C 109.5 . . ?
C02B C02A C02J 121.3(6) . . ?
C02B C02A C028 118.0(6) . . ?
C028 C02A C02J 120.7(6) . . ?
C02A C02B H02B 119.4 . . ?
C02D C02B C02A 121.1(6) . . ?
C02D C02B H02B 119.4 . . ?
C02H C02C H02C 120.2 . . ?
C02H C02C C028 119.6(6) . . ?
C028 C02C H02C 120.2 . . ?
C02B C02D H02D 119.9 . . ?
C02H C02D C02B 120.2(6) . . ?
C02H C02D H02D 119.9 . . ?
C02C C02H C02D 120.0(7) . . ?
C02C C02H H02H 120.0 . . ?
C02D C02H H02H 120.0 . . ?
C02A C02J H02A 109.5 . . ?
C02A C02J H02E 109.5 . . ?
C02A C02J H02F 109.5 . . ?
H02A C02J H02E 109.5 . . ?
H02A C02J H02F 109.5 . . ?
H02E C02J H02F 109.5 . . ?
C02A C028 H028 119.5 . . ?
C02C C028 C02A 121.1(6) . . ?
C02C C028 H028 119.5 . . ?
C70 C69 C75 119.6(6) . . ?
C74 C69 C70 119.1(7) . . ?
C74 C69 C75 121.3(6) . . ?
C69 C70 H70 120.5 . . ?
C69 C70 C71 119.1(7) . . ?
C71 C70 H70 120.5 . . ?
C70 C71 H71 119.0 . . ?
C72 C71 C70 122.0(7) . . ?
C72 C71 H71 119.0 . . ?
C71 C72 H72 120.6 . . ?
C71 C72 C73 118.8(7) . . ?
C73 C72 H72 120.6 . . ?
C72 C73 H73 120.3 . . ?
C74 C73 C72 119.5(7) . . ?
C74 C73 H73 120.3 . . ?
C69 C74 C73 121.5(6) . . ?
C69 C74 H74 119.2 . . ?
C73 C74 H74 119.2 . . ?
C69 C75 H75A 109.5 . . ?
C69 C75 H75B 109.5 . . ?
C69 C75 H75C 109.5 . . ?
H75A C75 H75B 109.5 . . ?
H75A C75 H75C 109.5 . . ?
H75B C75 H75C 109.5 . . ?
H82A C82 H82B 109.5 . . ?
H82A C82 H82C 109.5 . . ?
H82B C82 H82C 109.5 . . ?
C76 C82 H82A 109.5 . . ?
C76 C82 H82B 109.5 . . ?
C76 C82 H82C 109.5 . . ?
C77 C76 C82 121.1 . . ?
C77 C76 C83 117.9 . . ?
C83 C76 C82 120.9 . . ?
C76 C77 H77 119.2 . . ?
C78 C77 C76 121.7 . . ?
C78 C77 H77 119.2 . . ?
C77 C78 H78 120.2 . . ?
C77 C78 C89 119.5 . . ?
C89 C78 H78 120.2 . . ?
C83 C80 H80 119.8 . . ?
C83 C80 C89 120.4 . . ?
C89 C80 H80 119.8 . . ?
C76 C83 H83 119.6 . . ?
C80 C83 C76 120.8 . . ?
C80 C83 H83 119.6 . . ?
C78 C89 H89 120.2 . . ?
C80 C89 C78 119.7 . . ?
C80 C89 H89 120.2 . . ?
H90A C90 H90B 109.5 . . ?
H90A C90 H90C 109.5 . . ?
H90B C90 H90C 109.5 . . ?
C88 C90 H90A 109.5 . . ?
C88 C90 H90B 109.5 . . ?
C88 C90 H90C 109.5 . . ?
C84 C81 H81 119.6 . . ?
C84 C81 C88 120.8 . . ?
C88 C81 H81 119.6 . . ?
C81 C84 H84 119.8 . . ?
C81 C84 C85 120.4 . . ?
C85 C84 H84 119.8 . . ?
C84 C85 H85 120.2 . . ?
C84 C85 C86 119.7 . . ?
C86 C85 H85 120.2 . . ?
C85 C86 H86 120.2 . . ?
C87 C86 C85 119.5 . . ?
C87 C86 H86 120.2 . . ?
C86 C87 H87 119.2 . . ?
C86 C87 C88 121.6 . . ?
C88 C87 H87 119.2 . . ?
C81 C88 C90 120.9 . . ?
C87 C88 C90 121.1 . . ?
C87 C88 C81 117.9 . . ?

loop_
_geom_bond_atom_site_label_1
_geom_bond_atom_site_label_2
_geom_bond_distance
_geom_bond_site_symmetry_2
_geom_bond_publ_flag
U1 U2 3.2166(3) . ?
U1 U3 3.9394(3) . ?
U1 I1 3.1397(3) . ?
U1 N1 2.173(4) . ?
U1 N2 2.186(4) . ?
U1 C1 2.835(5) . ?
U1 C2 2.776(4) . ?
U1 C3 2.780(4) . ?
U1 C4 2.769(4) . ?
U1 C5 2.782(4) . ?
U2 U3 4.0903(2) . ?
U2 N1 2.158(4) . ?
U2 N2 2.141(4) . ?
U2 C18 2.738(4) . ?
U2 C19 2.790(4) . ?
U2 C20 2.890(4) . ?
U2 C21 2.849(5) . ?
U2 C22 2.745(4) . ?
U3 I1 3.1943(4) . ?
U3 N2 2.315(3) . ?
U3 C35 2.811(5) . ?
U3 C36 2.828(5) . ?
U3 C37 2.979(4) . ?
U3 C38 3.012(5) . ?
U3 C39 2.848(5) . ?
U3 C52 2.799(4) . ?
U3 C53 2.839(4) . ?
U3 C54 2.965(4) . ?
U3 C55 2.987(5) . ?
U3 C56 2.835(5) . ?
N1 H1 0.8800 . ?
C1 C2 1.412(7) . ?
C1 C5 1.399(6) . ?
C1 C6 1.513(7) . ?
C2 H2 0.9500 . ?
C2 C3 1.420(6) . ?
C3 C4 1.452(6) . ?
C3 C10 1.532(7) . ?
C4 C5 1.426(6) . ?
C4 C14 1.547(6) . ?
C5 H5 0.9500 . ?
C6 C7 1.538(7) . ?
C6 C8 1.518(7) . ?
C6 C9 1.534(6) . ?
C7 H7A 0.9800 . ?
C7 H7B 0.9800 . ?
C7 H7C 0.9800 . ?
C8 H8A 0.9800 . ?
C8 H8B 0.9800 . ?
C8 H8C 0.9800 . ?
C9 H9A 0.9800 . ?
C9 H9B 0.9800 . ?
C9 H9C 0.9800 . ?
C10 C11 1.531(6) . ?
C10 C12 1.538(7) . ?
C10 C13 1.531(6) . ?
C11 H11A 0.9800 . ?
C11 H11B 0.9800 . ?
C11 H11C 0.9800 . ?
C12 H12A 0.9800 . ?
C12 H12B 0.9800 . ?
C12 H12C 0.9800 . ?
C13 H13A 0.9800 . ?
C13 H13B 0.9800 . ?
C13 H13C 0.9800 . ?
C14 C15 1.530(7) . ?
C14 C16 1.552(7) . ?
C14 C17 1.529(6) . ?
C15 H15A 0.9800 . ?
C15 H15B 0.9800 . ?
C15 H15C 0.9800 . ?
C16 H16A 0.9800 . ?
C16 H16B 0.9800 . ?
C16 H16C 0.9800 . ?
C17 H17A 0.9800 . ?
C17 H17B 0.9800 . ?
C17 H17C 0.9800 . ?
C18 C19 1.400(7) . ?
C18 C22 1.396(7) . ?
C18 C23 1.528(7) . ?
C19 H19 0.9500 . ?
C19 C20 1.413(7) . ?
C20 C21 1.422(7) . ?
C20 C27 1.564(6) . ?
C21 C22 1.420(7) . ?
C21 C31 1.548(7) . ?
C22 H22 0.9500 . ?
C23 C24 1.521(7) . ?
C23 C25 1.529(7) . ?
C23 C26 1.554(6) . ?
C24 H24A 0.9800 . ?
C24 H24B 0.9800 . ?
C24 H24C 0.9800 . ?
C25 H25A 0.9800 . ?
C25 H25B 0.9800 . ?
C25 H25C 0.9800 . ?
C26 H26A 0.9800 . ?
C26 H26B 0.9800 . ?
C26 H26C 0.9800 . ?
C27 C28 1.539(7) . ?
C27 C29 1.530(6) . ?
C27 C30 1.538(7) . ?
C28 H28A 0.9800 . ?
C28 H28B 0.9800 . ?
C28 H28C 0.9800 . ?
C29 H29A 0.9800 . ?
C29 H29B 0.9800 . ?
C29 H29C 0.9800 . ?
C30 H30A 0.9800 . ?
C30 H30B 0.9800 . ?
C30 H30C 0.9800 . ?
C31 C32 1.551(7) . ?
C31 C33 1.552(6) . ?
C31 C34 1.545(6) . ?
C32 H32A 0.9800 . ?
C32 H32B 0.9800 . ?
C32 H32C 0.9800 . ?
C33 H33A 0.9800 . ?
C33 H33B 0.9800 . ?
C33 H33C 0.9800 . ?
C34 H34A 0.9800 . ?
C34 H34B 0.9800 . ?
C34 H34C 0.9800 . ?
C35 C36 1.421(6) . ?
C35 C39 1.400(6) . ?
C35 C40 1.534(6) . ?
C36 H36 0.9500 . ?
C36 C37 1.438(6) . ?
C37 C38 1.435(6) . ?
C37 C44 1.558(6) . ?
C38 C39 1.427(6) . ?
C38 C48 1.538(6) . ?
C39 H39 0.9500 . ?
C40 C41 1.526(7) . ?
C40 C42 1.519(6) . ?
C40 C43 1.520(7) . ?
C41 H41A 0.9800 . ?
C41 H41B 0.9800 . ?
C41 H41C 0.9800 . ?
C42 H42A 0.9800 . ?
C42 H42B 0.9800 . ?
C42 H42C 0.9800 . ?
C43 H43A 0.9800 . ?
C43 H43B 0.9800 . ?
C43 H43C 0.9800 . ?
C44 C45 1.545(7) . ?
C44 C46 1.533(7) . ?
C44 C47 1.537(7) . ?
C45 H45A 0.9800 . ?
C45 H45B 0.9800 . ?
C45 H45C 0.9800 . ?
C46 H46A 0.9800 . ?
C46 H46B 0.9800 . ?
C46 H46C 0.9800 . ?
C47 H47A 0.9800 . ?
C47 H47B 0.9800 . ?
C47 H47C 0.9800 . ?
C48 C49 1.538(6) . ?
C48 C50 1.538(7) . ?
C48 C51 1.539(7) . ?
C49 H49A 0.9800 . ?
C49 H49B 0.9800 . ?
C49 H49C 0.9800 . ?
C50 H50A 0.9800 . ?
C50 H50B 0.9800 . ?
C50 H50C 0.9800 . ?
C51 H51A 0.9800 . ?
C51 H51B 0.9800 . ?
C51 H51C 0.9800 . ?
C52 C53 1.419(6) . ?
C52 C56 1.406(7) . ?
C52 C57 1.512(6) . ?
C53 H53 0.9500 . ?
C53 C54 1.412(6) . ?
C54 C55 1.442(6) . ?
C54 C61 1.542(6) . ?
C55 C56 1.427(6) . ?
C55 C65 1.548(7) . ?
C56 H56 0.9500 . ?
C57 C58 1.539(6) . ?
C57 C59 1.541(6) . ?
C57 C60 1.524(7) . ?
C58 H58A 0.9800 . ?
C58 H58B 0.9800 . ?
C58 H58C 0.9800 . ?
C59 H59A 0.9800 . ?
C59 H59B 0.9800 . ?
C59 H59C 0.9800 . ?
C60 H60A 0.9800 . ?
C60 H60B 0.9800 . ?
C60 H60C 0.9800 . ?
C61 C62 1.522(7) . ?
C61 C63 1.527(7) . ?
C61 C64 1.541(7) . ?
C62 H62A 0.9800 . ?
C62 H62B 0.9800 . ?
C62 H62C 0.9800 . ?
C63 H63A 0.9800 . ?
C63 H63B 0.9800 . ?
C63 H63C 0.9800 . ?
C64 H64A 0.9800 . ?
C64 H64B 0.9800 . ?
C64 H64C 0.9800 . ?
C65 C66 1.530(7) . ?
C65 C67 1.533(7) . ?
C65 C68 1.546(7) . ?
C66 H66A 0.9800 . ?
C66 H66B 0.9800 . ?
C66 H66C 0.9800 . ?
C67 H67A 0.9800 . ?
C67 H67B 0.9800 . ?
C67 H67C 0.9800 . ?
C68 H68A 0.9800 . ?
C68 H68B 0.9800 . ?
C68 H68C 0.9800 . ?
C02A C02B 1.382(8) . ?
C02A C02J 1.491(8) . ?
C02A C028 1.393(8) . ?
C02B H02B 0.9500 . ?
C02B C02D 1.377(9) . ?
C02C H02C 0.9500 . ?
C02C C02H 1.375(8) . ?
C02C C028 1.387(8) . ?
C02D H02D 0.9500 . ?
C02D C02H 1.376(9) . ?
C02H H02H 0.9500 . ?
C02J H02A 0.9800 . ?
C02J H02E 0.9800 . ?
C02J H02F 0.9800 . ?
C028 H028 0.9500 . ?
C69 C70 1.381(8) . ?
C69 C74 1.367(8) . ?
C69 C75 1.501(9) . ?
C70 H70 0.9500 . ?
C70 C71 1.384(10) . ?
C71 H71 0.9500 . ?
C71 C72 1.364(9) . ?
C72 H72 0.9500 . ?
C72 C73 1.384(9) . ?
C73 H73 0.9500 . ?
C73 C74 1.382(9) . ?
C74 H74 0.9500 . ?
C75 H75A 0.9800 . ?
C75 H75B 0.9800 . ?
C75 H75C 0.9800 . ?
C82 H82A 0.9800 . ?
C82 H82B 0.9800 . ?
C82 H82C 0.9800 . ?
C82 C76 1.5058 . ?
C76 C77 1.3922 . ?
C76 C83 1.3946 . ?
C77 H77 0.9500 . ?
C77 C78 1.3775 . ?
C78 H78 0.9500 . ?
C78 C89 1.3898 . ?
C80 H80 0.9500 . ?
C80 C83 1.3802 . ?
C80 C89 1.3814 . ?
C83 H83 0.9500 . ?
C89 H89 0.9500 . ?
C90 H90A 0.9800 . ?
C90 H90B 0.9800 . ?
C90 H90C 0.9800 . ?
C90 C88 1.5059 . ?
C81 H81 0.9500 . ?
C81 C84 1.3801 . ?
C81 C88 1.3946 . ?
C84 H84 0.9500 . ?
C84 C85 1.3815 . ?
C85 H85 0.9500 . ?
C85 C86 1.3897 . ?
C86 H86 0.9500 . ?
C86 C87 1.3776 . ?
C87 H87 0.9500 . ?
C87 C88 1.3922 . ?

loop_
_geom_torsion_atom_site_label_1
_geom_torsion_atom_site_label_2
_geom_torsion_atom_site_label_3
_geom_torsion_atom_site_label_4
_geom_torsion
_geom_torsion_site_symmetry_1
_geom_torsion_site_symmetry_2
_geom_torsion_site_symmetry_3
_geom_torsion_site_symmetry_4
_geom_torsion_publ_flag
U1 C1 C2 C3 -68.7(3) . . . . ?
U1 C1 C5 C4 67.7(3) . . . . ?
U1 C1 C6 C7 -155.8(3) . . . . ?
U1 C1 C6 C8 85.8(5) . . . . ?
U1 C1 C6 C9 -36.7(5) . . . . ?
U1 C2 C3 C4 -68.5(3) . . . . ?
U1 C2 C3 C10 107.2(4) . . . . ?
U1 C3 C4 C5 -70.1(3) . . . . ?
U1 C3 C4 C14 122.1(5) . . . . ?
U1 C3 C10 C11 95.6(4) . . . . ?
U1 C3 C10 C12 -21.3(4) . . . . ?
U1 C3 C10 C13 -144.9(3) . . . . ?
U1 C4 C5 C1 -69.6(3) . . . . ?
U1 C4 C14 C15 48.5(5) . . . . ?
U1 C4 C14 C16 -71.0(5) . . . . ?
U1 C4 C14 C17 172.8(3) . . . . ?
U2 C18 C19 C20 -71.7(3) . . . . ?
U2 C18 C22 C21 72.6(3) . . . . ?
U2 C18 C23 C24 89.3(4) . . . . ?
U2 C18 C23 C25 -31.9(5) . . . . ?
U2 C18 C23 C26 -151.0(3) . . . . ?
U2 C19 C20 C21 -66.5(3) . . . . ?
U2 C19 C20 C27 117.3(4) . . . . ?
U2 C20 C21 C22 -65.6(3) . . . . ?
U2 C20 C21 C31 128.5(5) . . . . ?
U2 C20 C27 C28 89.2(4) . . . . ?
U2 C20 C27 C29 -29.1(6) . . . . ?
U2 C20 C27 C30 -153.3(3) . . . . ?
U2 C21 C22 C18 -69.6(3) . . . . ?
U2 C21 C31 C32 -61.5(5) . . . . ?
U2 C21 C31 C33 -177.6(3) . . . . ?
U2 C21 C31 C34 59.8(5) . . . . ?
U3 C35 C36 C37 -75.0(3) . . . . ?
U3 C35 C39 C38 75.1(4) . . . . ?
U3 C35 C40 C41 178.6(3) . . . . ?
U3 C35 C40 C42 61.2(6) . . . . ?
U3 C35 C40 C43 -63.0(5) . . . . ?
U3 C36 C37 C38 -69.4(3) . . . . ?
U3 C36 C37 C44 121.4(4) . . . . ?
U3 C37 C38 C39 -62.9(3) . . . . ?
U3 C37 C38 C48 139.2(5) . . . . ?
U3 C37 C44 C45 76.7(5) . . . . ?
U3 C37 C44 C46 -42.9(5) . . . . ?
U3 C37 C44 C47 -167.1(3) . . . . ?
U3 C38 C39 C35 -69.8(3) . . . . ?
U3 C38 C48 C49 72.7(6) . . . . ?
U3 C38 C48 C50 -49.7(6) . . . . ?
U3 C38 C48 C51 -165.4(3) . . . . ?
U3 C52 C53 C54 -73.6(3) . . . . ?
U3 C52 C56 C55 74.1(3) . . . . ?
U3 C52 C57 C58 173.6(3) . . . . ?
U3 C52 C57 C59 56.5(5) . . . . ?
U3 C52 C57 C60 -65.8(5) . . . . ?
U3 C53 C54 C55 -68.7(3) . . . . ?
U3 C53 C54 C61 117.3(4) . . . . ?
U3 C54 C55 C56 -64.0(3) . . . . ?
U3 C54 C55 C65 133.8(5) . . . . ?
U3 C54 C61 C62 87.9(4) . . . . ?
U3 C54 C61 C63 -30.7(6) . . . . ?
U3 C54 C61 C64 -155.8(3) . . . . ?
U3 C55 C56 C52 -69.2(3) . . . . ?
U3 C55 C65 C66 66.4(5) . . . . ?
U3 C55 C65 C67 -53.8(5) . . . . ?
U3 C55 C65 C68 -170.2(3) . . . . ?
C1 C2 C3 U1 70.2(3) . . . . ?
C1 C2 C3 C4 1.8(5) . . . . ?
C1 C2 C3 C10 177.4(4) . . . . ?
C2 C1 C5 U1 -66.8(3) . . . . ?
C2 C1 C5 C4 0.9(5) . . . . ?
C2 C1 C6 C7 -61.8(6) . . . . ?
C2 C1 C6 C8 179.7(5) . . . . ?
C2 C1 C6 C9 57.2(6) . . . . ?
C2 C3 C4 U1 68.9(3) . . . . ?
C2 C3 C4 C5 -1.1(5) . . . . ?
C2 C3 C4 C14 -169.0(5) . . . . ?
C2 C3 C10 C11 10.2(6) . . . . ?
C2 C3 C10 C12 -106.7(5) . . . . ?
C2 C3 C10 C13 129.7(4) . . . . ?
C3 C4 C5 U1 69.8(3) . . . . ?
C3 C4 C5 C1 0.2(5) . . . . ?
C3 C4 C14 C15 -52.6(7) . . . . ?
C3 C4 C14 C16 -172.1(5) . . . . ?
C3 C4 C14 C17 71.8(6) . . . . ?
C4 C3 C10 C11 -175.5(4) . . . . ?
C4 C3 C10 C12 67.6(6) . . . . ?
C4 C3 C10 C13 -56.0(7) . . . . ?
C5 C1 C2 U1 67.1(3) . . . . ?
C5 C1 C2 C3 -1.6(5) . . . . ?
C5 C1 C6 C7 108.6(6) . . . . ?
C5 C1 C6 C8 -9.8(7) . . . . ?
C5 C1 C6 C9 -132.3(5) . . . . ?
C5 C4 C14 C15 141.0(5) . . . . ?
C5 C4 C14 C16 21.6(6) . . . . ?
C5 C4 C14 C17 -94.6(5) . . . . ?
C6 C1 C2 U1 -120.7(5) . . . . ?
C6 C1 C2 C3 170.6(4) . . . . ?
C6 C1 C5 U1 121.1(5) . . . . ?
C6 C1 C5 C4 -171.2(4) . . . . ?
C10 C3 C4 U1 -106.0(5) . . . . ?
C10 C3 C4 C5 -176.1(5) . . . . ?
C10 C3 C4 C14 16.1(8) . . . . ?
C14 C4 C5 U1 -120.6(4) . . . . ?
C14 C4 C5 C1 169.8(4) . . . . ?
C18 C19 C20 U2 67.6(3) . . . . ?
C18 C19 C20 C21 1.1(5) . . . . ?
C18 C19 C20 C27 -175.1(4) . . . . ?
C19 C18 C22 U2 -71.9(3) . . . . ?
C19 C18 C22 C21 0.6(5) . . . . ?
C19 C18 C23 C24 -178.9(4) . . . . ?
C19 C18 C23 C25 59.9(6) . . . . ?
C19 C18 C23 C26 -59.2(6) . . . . ?
C19 C20 C21 U2 64.9(3) . . . . ?
C19 C20 C21 C22 -0.7(5) . . . . ?
C19 C20 C21 C31 -166.6(5) . . . . ?
C19 C20 C27 C28 2.5(6) . . . . ?
C19 C20 C27 C29 -115.8(5) . . . . ?
C19 C20 C27 C30 120.0(5) . . . . ?
C20 C21 C22 U2 69.7(3) . . . . ?
C20 C21 C22 C18 0.1(5) . . . . ?
C20 C21 C31 C32 -170.2(5) . . . . ?
C20 C21 C31 C33 73.6(6) . . . . ?
C20 C21 C31 C34 -49.0(7) . . . . ?
C21 C20 C27 C28 -172.5(5) . . . . ?
C21 C20 C27 C29 69.1(7) . . . . ?
C21 C20 C27 C30 -55.0(7) . . . . ?
C22 C18 C19 U2 70.6(3) . . . . ?
C22 C18 C19 C20 -1.1(5) . . . . ?
C22 C18 C23 C24 -1.2(7) . . . . ?
C22 C18 C23 C25 -122.3(5) . . . . ?
C22 C18 C23 C26 118.5(5) . . . . ?
C22 C21 C31 C32 25.1(6) . . . . ?
C22 C21 C31 C33 -91.0(5) . . . . ?
C22 C21 C31 C34 146.4(4) . . . . ?
C23 C18 C19 U2 -111.2(4) . . . . ?
C23 C18 C19 C20 177.1(4) . . . . ?
C23 C18 C22 U2 109.9(4) . . . . ?
C23 C18 C22 C21 -177.5(4) . . . . ?
C27 C20 C21 U2 -119.6(5) . . . . ?
C27 C20 C21 C22 174.8(4) . . . . ?
C27 C20 C21 C31 9.0(8) . . . . ?
C31 C21 C22 U2 -121.9(4) . . . . ?
C31 C21 C22 C18 168.5(4) . . . . ?
C35 C36 C37 U3 70.4(3) . . . . ?
C35 C36 C37 C38 1.0(5) . . . . ?
C35 C36 C37 C44 -168.2(4) . . . . ?
C36 C35 C39 U3 -71.2(3) . . . . ?
C36 C35 C39 C38 3.9(5) . . . . ?
C36 C35 C40 C41 -79.8(6) . . . . ?
C36 C35 C40 C42 162.8(5) . . . . ?
C36 C35 C40 C43 38.6(7) . . . . ?
C36 C37 C38 U3 64.2(3) . . . . ?
C36 C37 C38 C39 1.3(5) . . . . ?
C36 C37 C38 C48 -156.6(5) . . . . ?
C36 C37 C44 C45 -9.2(6) . . . . ?
C36 C37 C44 C46 -128.7(5) . . . . ?
C36 C37 C44 C47 107.0(5) . . . . ?
C37 C38 C39 U3 66.5(3) . . . . ?
C37 C38 C39 C35 -3.3(6) . . . . ?
C37 C38 C48 C49 -43.5(8) . . . . ?
C37 C38 C48 C50 -165.9(5) . . . . ?
C37 C38 C48 C51 78.5(6) . . . . ?
C38 C37 C44 C45 -175.1(5) . . . . ?
C38 C37 C44 C46 65.3(7) . . . . ?
C38 C37 C44 C47 -59.0(7) . . . . ?
C39 C35 C36 U3 72.0(3) . . . . ?
C39 C35 C36 C37 -3.0(5) . . . . ?
C39 C35 C40 C41 75.8(6) . . . . ?
C39 C35 C40 C42 -41.6(7) . . . . ?
C39 C35 C40 C43 -165.8(4) . . . . ?
C39 C38 C48 C49 160.5(4) . . . . ?
C39 C38 C48 C50 38.1(6) . . . . ?
C39 C38 C48 C51 -77.6(5) . . . . ?
C40 C35 C36 U3 -128.6(5) . . . . ?
C40 C35 C36 C37 156.4(4) . . . . ?
C40 C35 C39 U3 129.3(4) . . . . ?
C40 C35 C39 C38 -155.6(4) . . . . ?
C44 C37 C38 U3 -128.5(5) . . . . ?
C44 C37 C38 C39 168.6(5) . . . . ?
C44 C37 C38 C48 10.7(9) . . . . ?
C48 C38 C39 U3 -131.5(4) . . . . ?
C48 C38 C39 C35 158.8(4) . . . . ?
C52 C53 C54 U3 68.9(3) . . . . ?
C52 C53 C54 C55 0.2(5) . . . . ?
C52 C53 C54 C61 -173.8(4) . . . . ?
C53 C52 C56 U3 -72.5(3) . . . . ?
C53 C52 C56 C55 1.6(5) . . . . ?
C53 C52 C57 C58 -88.0(6) . . . . ?
C53 C52 C57 C59 154.9(4) . . . . ?
C53 C52 C57 C60 32.6(6) . . . . ?
C53 C54 C55 U3 64.8(3) . . . . ?
C53 C54 C55 C56 0.8(5) . . . . ?
C53 C54 C55 C65 -161.4(5) . . . . ?
C53 C54 C61 C62 1.8(6) . . . . ?
C53 C54 C61 C63 -116.8(5) . . . . ?
C53 C54 C61 C64 118.1(5) . . . . ?
C54 C55 C56 U3 67.6(3) . . . . ?
C54 C55 C56 C52 -1.5(5) . . . . ?
C54 C55 C65 C66 -45.0(7) . . . . ?
C54 C55 C65 C67 -165.2(5) . . . . ?
C54 C55 C65 C68 78.4(6) . . . . ?
C55 C54 C61 C62 -170.5(5) . . . . ?
C55 C54 C61 C63 70.8(7) . . . . ?
C55 C54 C61 C64 -54.2(7) . . . . ?
C56 C52 C53 U3 72.5(3) . . . . ?
C56 C52 C53 C54 -1.1(5) . . . . ?
C56 C52 C57 C58 74.6(6) . . . . ?
C56 C52 C57 C59 -42.4(6) . . . . ?
C56 C52 C57 C60 -164.8(4) . . . . ?
C56 C55 C65 C66 154.8(4) . . . . ?
C56 C55 C65 C67 34.6(6) . . . . ?
C56 C55 C65 C68 -81.7(5) . . . . ?
C57 C52 C53 U3 -121.8(5) . . . . ?
C57 C52 C53 C54 164.7(4) . . . . ?
C57 C52 C56 U3 121.9(4) . . . . ?
C57 C52 C56 C55 -164.0(4) . . . . ?
C61 C54 C55 U3 -122.1(5) . . . . ?
C61 C54 C55 C56 173.9(5) . . . . ?
C61 C54 C55 C65 11.7(9) . . . . ?
C65 C55 C56 U3 -127.1(4) . . . . ?
C65 C55 C56 C52 163.7(4) . . . . ?
C02A C02B C02D C02H 0.3(10) . . . . ?
C02B C02A C028 C02C 1.4(9) . . . . ?
C02B C02D C02H C02C 0.0(10) . . . . ?
C02H C02C C028 C02A -1.2(10) . . . . ?
C02J C02A C02B C02D 178.6(6) . . . . ?
C02J C02A C028 C02C -178.1(6) . . . . ?
C028 C02A C02B C02D -1.0(9) . . . . ?
C028 C02C C02H C02D 0.5(10) . . . . ?
C69 C70 C71 C72 -1.1(10) . . . . ?
C70 C69 C74 C73 2.0(10) . . . . ?
C70 C71 C72 C73 1.0(10) . . . . ?
C71 C72 C73 C74 0.6(10) . . . . ?
C72 C73 C74 C69 -2.1(10) . . . . ?
C74 C69 C70 C71 -0.4(9) . . . . ?
C75 C69 C70 C71 -179.9(6) . . . . ?
C75 C69 C74 C73 -178.5(6) . . . . ?
C82 C76 C77 C78 -179.6 . . . . ?
C82 C76 C83 C80 179.8 . . . . ?
C76 C77 C78 C89 0.0 . . . . ?
C77 C76 C83 C80 0.2 . . . . ?
C77 C78 C89 C80 -0.2 . . . . ?
C83 C76 C77 C78 0.0 . . . . ?
C83 C80 C89 C78 0.4 . . . . ?
C89 C80 C83 C76 -0.3 . . . . ?
C81 C84 C85 C86 0.4 . . . . ?
C84 C81 C88 C90 179.8 . . . . ?
C84 C81 C88 C87 0.2 . . . . ?
C84 C85 C86 C87 -0.2 . . . . ?
C85 C86 C87 C88 0.0 . . . . ?
C86 C87 C88 C90 -179.6 . . . . ?
C86 C87 C88 C81 0.0 . . . . ?
C88 C81 C84 C85 -0.3 . . . . ?
